data_8000307
loop_
_publ_author_name
'Malaspina, Lorraine A.'
'Wieduwilt, Erna K.'
'Bergmann, Justin'
'Kleemiss, Florian'
'Meyer, Benjamin'
'Ruiz-L\'opez, Manuel F'
'Pal, Rumpa'
'Hupf, Emanuel'
'Beckmann, Jens'
'Piltz, Ross O.'
'Edwards, Alison J.'
'Grabowsky, Simon'
'Genoni, Alessandro'

_publ_section_title
;
 Fast and Accurate Quantum Crystallography: From Small to Large, from
 Light to Heavy.
;
_journal_name_full 'The journal of physical chemistry letters'
_journal_page_first 6973
_journal_page_last 6982
_journal_paper_doi 10.1021/acs.jpclett.9b02646
_journal_year 2019
_chemical_absolute_configuration syn
_chemical_formula_moiety 'C202 H315 N55 O64 S6'
_chemical_formula_sum 'C202 H315 N55 O64 S6'
_chemical_formula_weight 4730.4769
_chemical_name_common Crambine
_space_group_IT_number 4
_space_group_name_Hall 'P 2yb'
_space_group_name_H-M_alt 'P 1 21 1'
_symmetry_cell_setting monoclinic
_symmetry_Int_Tables_number 4
_symmetry_space_group_name_Hall 'P 2yb'
_symmetry_space_group_name_H-M 'P 1 21 1'
_atom_sites_solution_hydrogens difmap
_audit_creation_date 2019-02-08T13:51:54-00:00
_audit_creation_method 'WinGX routine CIF_UPDATE'
_cell_angle_alpha 90
_cell_angle_beta 90.47
_cell_angle_gamma 90
_cell_formula_units_Z 2
_cell_length_a 40.824
_cell_length_b 18.498
_cell_length_c 22.371
_cell_measurement_reflns_used 489.969
_cell_measurement_temperature 100
_cell_measurement_theta_max 30.021
_cell_measurement_theta_min 0.692
_cell_volume 16893.169
_computing_cell_refinement DENZO
_computing_data_collection DENZO
_computing_data_reduction DREAR
_computing_structure_refinement 'Tonto 18.12.17 github v. 2b3dd9c (Capelli, 2014)'
_diffrn_ambient_temperature 100(2)
_diffrn_measured_fraction_theta_full 0.994
_diffrn_measured_fraction_theta_max 0.992
_diffrn_measurement_device_type '300-mm MarResearch imaging plate'
_diffrn_measurement_method 'area detector'
_diffrn_radiation_type synchrotron
_diffrn_radiation_wavelength 0.54000
_diffrn_reflns_av_R_equivalents 0.055
_diffrn_reflns_av_unetI/netI 0.0530
_diffrn_reflns_Laue_measured_fraction_full 0.994
_diffrn_reflns_Laue_measured_fraction_max 0.992
_diffrn_reflns_limit_h_max 55
_diffrn_reflns_limit_h_min -55
_diffrn_reflns_limit_k_max 25
_diffrn_reflns_limit_k_min 0
_diffrn_reflns_limit_l_max 30
_diffrn_reflns_limit_l_min 0
_diffrn_reflns_number 489969
_diffrn_reflns_point_group_measured_fraction_full 0.514
_diffrn_reflns_point_group_measured_fraction_max 0.511
_diffrn_reflns_theta_full 18.905
_diffrn_reflns_theta_max 21.707
_diffrn_reflns_theta_min 0.692
_exptl_absorpt_coefficient_mu 0.06
_exptl_absorpt_correction_type none
_exptl_crystal_density_diffrn 0.93
_exptl_crystal_density_method 'not measured'
_exptl_crystal_F_000 5040
_platon_squeeze_details
;
        TITL 0001
        CELL   40.8240   18.4980   22.3710     90.00     90.47     90.00
        SPGR P21
        C101 0.843 0.583 0.292 !      12.95 eA-3
        C102 0.832 0.195 0.264 !      12.46 eA-3
        C103 0.212 0.148 0.971 !      12.26 eA-3
        C104 0.156 0.974 0.216 !      11.27 eA-3
        C105 0.773 0.168 0.221 !      11.08 eA-3
        C106 0.217 0.106 0.768 !      10.69 eA-3
        C107 0.764 0.472 0.640 !       9.73 eA-3
        C108 0.998 0.981 0.211 !       9.71 eA-3
        C109 0.778 0.476 0.768 !       9.61 eA-3
        C110 0.839 0.271 0.373 !       9.54 eA-3
        C111 0.691 0.940 0.220 !       8.67 eA-3
        C112 0.238 0.776 0.875 !       8.64 eA-3
        C113 0.241 0.992 0.819 !       8.37 eA-3
        C114 0.206 0.883 0.946 !       8.30 eA-3
        C115 0.398 0.428 0.524 !       8.16 eA-3
        C116 0.303 0.292 0.163 !       7.83 eA-3
        C117 0.794 0.707 0.140 !       7.68 eA-3
        C118 0.236 0.014 0.949 !       7.46 eA-3
        C119 0.684 0.605 0.739 !       6.67 eA-3
        C120 0.196 0.878 0.791 !       6.42 eA-3
        C121 0.709 0.517 0.575 !       6.00 eA-3
        C122 0.259 0.234 0.023 !       5.95 eA-3
        C123 0.270 0.360 0.962 !       5.92 eA-3
        C124 0.457 0.392 0.560 !       5.87 eA-3
        C125 0.981 0.879 0.405 !       5.73 eA-3
        C126 0.992 0.103 0.493 !       5.22 eA-3
        C127 0.371 0.111 0.556 !       5.20 eA-3
        C128 0.526 0.517 0.604 !       5.18 eA-3
        C129 0.671 0.621 0.538 !       5.10 eA-3
        C130 0.140 0.947 0.734 !       5.03 eA-3
        C131 0.002 0.609 0.737 !       4.94 eA-3
        C132 0.750 0.816 0.149 !       4.83 eA-3
        C133 0.941 0.884 0.514 !       4.75 eA-3
        C134 0.857 0.360 0.562 !       4.73 eA-3
        C135 0.354 0.150 0.354 !       4.68 eA-3
        C136 0.974 0.490 0.571 !       4.59 eA-3
        C137 0.300 0.937 0.805 !       4.31 eA-3
        Q138 0.363 0.101 0.579 !       4.23 eA-3
        C139 0.482 0.753 0.844 !       3.96 eA-3
        Q140 0.703 0.346 0.015 !       3.93 eA-3
        C141 0.014 0.225 0.195 !       3.90 eA-3
        C142 0.632 0.213 0.928 !       3.73 eA-3
        C143 0.318 0.465 0.947 !       3.59 eA-3
        C144 0.399 0.512 0.151 !       3.51 eA-3
        C145 0.682 0.879 0.929 !       3.48 eA-3
        C146 0.532 0.875 0.454 !       3.32 eA-3
        C147 0.091 0.510 0.623 !       3.28 eA-3
        C148 0.012 0.685 0.484 !       3.27 eA-3
        Q149 0.511 0.484 0.611 !       3.25 eA-3
        C150 0.953 0.320 0.360 !       3.21 eA-3
        C151 0.740 0.535 0.554 !       3.17 eA-3
        C152 0.891 0.358 0.349 !       3.17 eA-3
        C153 0.609 0.548 0.431 !       3.16 eA-3
        Q154 0.700 0.729 0.186 !       3.09 eA-3
        Q155 0.688 0.355 0.005 !       3.03 eA-3
        C156 0.950 0.858 0.536 !       3.00 eA-3
        C157 0.485 0.018 0.532 !       2.95 eA-3
        C158 0.531 0.290 0.923 !       2.95 eA-3
        C159 0.950 0.249 0.499 !       2.94 eA-3
        Q160 0.011 0.027 0.413 !       2.93 eA-3
        C161 0.948 0.210 0.438 !       2.88 eA-3
        Q162 0.169 0.733 0.609 !       2.87 eA-3
        C163 0.651 0.586 0.623 !       2.86 eA-3
        C164 0.641 0.399 0.244 !       2.84 eA-3
        C165 0.327 0.443 0.898 !       2.83 eA-3
        C166 0.922 0.387 0.546 !       2.83 eA-3
        C167 0.064 0.623 0.682 !       2.82 eA-3
        Q168 0.340 0.504 0.101 !       2.77 eA-3
        C169 0.473 0.822 0.093 !       2.73 eA-3
        C170 0.007 0.917 0.602 !       2.72 eA-3
        C171 0.611 0.772 0.710 !       2.71 eA-3
        Q172 0.491 0.037 0.383 !       2.71 eA-3
        C173 0.356 0.085 0.777 !       2.70 eA-3
        C174 0.886 0.367 0.378 !       2.70 eA-3
        C175 0.492 0.986 0.063 !       2.68 eA-3
        C176 0.478 0.728 0.878 !       2.68 eA-3
        C177 0.321 0.420 0.116 !       2.68 eA-3
        C178 0.051 0.945 0.494 !       2.68 eA-3
        Q179 0.855 0.614 0.275 !       2.65 eA-3
        Q180 0.183 0.526 0.626 !       2.62 eA-3
        C181 0.453 0.897 0.016 !       2.61 eA-3
        C182 0.633 0.746 0.835 !       2.61 eA-3
        Q183 0.197 0.156 0.985 !       2.61 eA-3
        C184 0.277 0.995 0.408 !       2.61 eA-3
        C185 0.472 0.013 0.733 !       2.61 eA-3
        C186 0.488 0.777 0.828 !       2.60 eA-3
        C187 0.997 0.575 0.515 !       2.60 eA-3
        Q188 0.016 0.085 0.269 !       2.60 eA-3
        C189 0.008 0.935 0.585 !       2.60 eA-3
        C190 0.367 0.994 0.579 !       2.60 eA-3
        C191 0.773 0.364 0.067 !       2.59 eA-3
        C192 0.403 0.914 0.075 !       2.59 eA-3
        C193 0.558 0.610 0.085 !       2.59 eA-3
        C194 0.778 0.695 0.157 !       2.59 eA-3
        C195 0.238 0.018 0.343 !       2.58 eA-3
        C196 0.708 0.691 0.183 !       2.58 eA-3
        C197 0.360 0.982 0.916 !       2.56 eA-3
        C198 0.975 0.858 0.412 !       2.55 eA-3
        C199 0.171 0.979 0.189 !       2.54 eA-3
;
_refine_diff_density_max 0.9638
_refine_diff_density_min -0.6787
_refine_diff_density_rms 0.0516
_refine_ls_abs_structure_details
;
No quotients, so Flack parameter determined by classical intensity fit
;
_refine_ls_abs_structure_Flack -0.02(4)
_refine_ls_extinction_method none
_refine_ls_goodness_of_fit_all 2.7385
_refine_ls_goodness_of_fit_gt 2.7385
_refine_ls_hydrogen_treatment mixed
_refine_ls_matrix_type full
_refine_ls_number_constraints 2814
_refine_ls_number_parameters 2965
_refine_ls_number_reflns 45265
_refine_ls_number_restraints 0
_refine_ls_R_factor_all 0.0618
_refine_ls_R_factor_gt 0.0618
_refine_ls_shift/su_max 0
_refine_ls_structure_factor_coef F
_refine_ls_weighting_details w=1/\s(F)
_refine_ls_weighting_scheme sigma
_refine_ls_wR_factor_all 0.0776
_refine_ls_wR_factor_gt 0.0776
_reflns_Friedel_coverage 0
_reflns_Friedel_fraction_full 0
_reflns_Friedel_fraction_max 0
_reflns_number_gt 45265
_reflns_number_total 46479
_reflns_threshold_expression 'F>0 & F/u(F)>3.0 & |F_calc|>10^-3'
_cod_data_source_file 1EJG.cif
_cod_data_source_block 1EJG_073_tonto_IAM
_cod_depositor_comments
;
The following automatic conversions were performed:

'_symmetry_cell_setting' value 'Monoclinic' changed to 'monoclinic'
according to
/home/data/users/saulius/crontab/automatic-downloads/rss-feeds/ACS/lib/dictionaries/cif_core.dic
dictionary named 'cif_core.dic' version 2.4.2 from 2011-04-26.

Automatic conversion script
Id: cif_fix_values 4973 2017-02-22 13:04:09Z antanas 
;
_cod_original_cell_volume 16893.16859
_cod_original_sg_symbol_Hall 'p 2yb'
_cod_original_sg_symbol_H-M 'p 1 21 1'
_cod_database_code 8000307
_refine_ls_coordinate_system cartesian
_refine_ls_svd_threshold 0.1E-02
_platon_squeeze_void_probe_radius 1.2

loop_
_symmetry_equiv_pos_as_xyz
'+x, +y, +z'
'-x, +y+1/2, -z'

loop_
_atom_site_label
_atom_site_fract_x
_atom_site_fract_y
_atom_site_fract_z
_atom_site_U_iso_or_equiv
_atom_site_adp_type
_atom_site_occupancy
_atom_site_disorder_group
S3 0.242675(18) 0.42880(4) 0.39530(3) 0.0241(3) Uani 1 0
S2 0.39009(2) 0.66900(6) 0.44175(4) 0.0406(4) Uani 1 0
S5 0.063330(18) 0.48276(5) 0.07120(3) 0.0265(3) Uani 1 0
S6 0.107032(19) 0.52417(4) 0.04483(2) 0.0245(3) Uani 1 0
S4 0.198089(17) 0.47937(5) 0.39439(3) 0.0245(3) Uani 1 0
S1 0.42152(2) 0.58402(8) 0.44995(5) 0.0500(5) Uani 1 0
O2 0.37268(10) 0.7471(2) 0.2445(2) 0.069(2) Uani 1 0
O4 0.32631 0.5111 0.21404 0.08977486 Uani 1 0
H11 0.3481 0.5061 0.2299 0.134 Uiso 1 0
O3 0.47260(9) 0.7047(3) 0.1977(2) 0.085(3) Uani 1 0
H4 0.4872 0.7389 0.2148 0.135 Uiso 1 0
O5 0.27953(6) 0.60790(12) 0.44730(11) 0.0337(10) Uani 1 0
O1 0.36906(6) 0.53246(15) 0.32720(10) 0.0370(11) Uani 1 0
O33 0.28807(5) 0.44713(12) 0.60016(8) 0.0255(9) Uani 1 0
O32 0.23946(7) 0.40719(15) 0.74873(9) 0.0403(12) Uani 1 0
O35 0.17426(7) -0.01392(14) 0.40088(13) 0.0423(13) Uani 1 0
H69 0.1644(11) -0.043(3) 0.4215(18) 0.027(9) Uiso 1 0
O34 0.15907(5) 0.28438(12) 0.66792(8) 0.0255(9) Uani 1 0
H26 0.1394 0.263 0.6839 0.04 Uiso 1 0
O31 0.21729(5) 0.26319(11) 0.57501(8) 0.0252(9) Uani 1 0
O30 0.19244 0.11529 0.49967 0.05206007 Uani 1 0
O29 0.11740(6) 0.17878(14) 0.45810(8) 0.0332(10) Uani 1 0
O28 0.15079(5) 0.31828(11) 0.38613(8) 0.0233(8) Uani 1 0
O27 0.19335(5) 0.20211(11) 0.29427(7) 0.0222(8) Uani 1 0
O26 0.12879(5) 0.10816(11) 0.24668(8) 0.0243(8) Uani 1 0
O37 0.24673(6) 0.21206(16) 0.14498(12) 0.0411(12) Uani 1 0
O36 0.0411 0.1338 0.36437 0.07925613 Uani 1 0
O25 0.08762(6) 0.26842(12) 0.20467(8) 0.0281(9) Uani 1 0
O24 0.14971(5) 0.32562(11) 0.11669(7) 0.0225(8) Uani 1 0
O23 0.15323(5) 0.16817(12) 0.02946(8) 0.0258(9) Uani 1 0
O22 0.07266(5) 0.20194(11) -0.00930(7) 0.0215(8) Uani 1 0
O21 0.07721(5) 0.38058(11) -0.05128(7) 0.0221(8) Uani 1 0
O20 0.14704(5) 0.32059(12) -0.15901(8) 0.0268(9) Uani 1 0
O19 0.11766(5) 0.20454(11) -0.25690(8) 0.0225(8) Uani 1 0
O18 0.07413(7) 0.38276(17) -0.32944(11) 0.0451(13) Uani 1 0
O17 0.13224(7) 0.56789(13) -0.25165(10) 0.0368(11) Uani 1 0
O38 0.04759(5) 0.49292(10) -0.11385(8) 0.0224(8) Uani 1 0
H144 0.0505(10) 0.450(2) -0.0889(16) 0.021(8) Uiso 1 0
O16 0.14270(5) 0.58022(12) -0.11029(9) 0.0267(9) Uani 1 0
O15 0.13442 0.70099 -0.01486 0.03652411 Uani 1 0
O39 0.30446 0.7126 0.032 0.0693044 Uani 1 0
O40 0.30829 0.5977 0.0098 0.07734486 Uani 1 0
O14 0.17349(5) 0.73428(11) 0.11595(7) 0.0243(8) Uani 1 0
O13 0.11827(5) 0.86657(11) 0.15775(8) 0.0228(8) Uani 1 0
O12 0.05762(5) 0.72434(11) 0.16012(8) 0.0239(8) Uani 1 0
O11 0.10504(5) 0.60199(11) 0.24702(8) 0.0244(8) Uani 1 0
O10 0.11103(5) 0.72249(12) 0.35667(7) 0.0245(8) Uani 1 0
O41 0.04269(5) 0.87253(12) 0.23236(9) 0.0264(9) Uani 1 0
H187 0.0275(15) 0.905(3) 0.222(2) 0.051(14) Uiso 1 0
O9 0.02615(8) 0.76062(15) 0.37525(12) 0.0472(14) Uani 1 0
O61 0.21643(6) 0.82283(14) 0.67545(11) 0.0367(11) Uani 1 0
H226 0.2001(11) 0.804(2) 0.6503(17) 0.026(9) Uiso 1 0
O42 -0.03269 0.3216 0.2331 0.10977096 Uani 1 0
H194 -0.0152 0.2882 0.2239 0.164 Uiso 1 0
O8 0.00750(6) 0.57004(18) 0.37954(11) 0.0442(13) Uani 1 0
O43 0.12710(5) 0.53552(14) 0.35024(9) 0.0323(10) Uani 1 0
H203 0.1205 0.5666 0.3177 0.051 Uiso 1 0
O7 0.09320(8) 0.51887(19) 0.49657(12) 0.0508(15) Uani 1 0
O6 0.17372(6) 0.68425(13) 0.53010(8) 0.0296(9) Uani 1 0
O44 0.18516(6) 0.74889(13) 0.39887(10) 0.0315(10) Uani 1 0
O45 0.29201(6) 0.72915(13) 0.32890(10) 0.0337(10) Uani 1 0
O46 0.32237(7) 0.96900(16) 0.30887(15) 0.0464(14) Uani 1 0
O47 0.41782(7) 0.89891(17) 0.22052(14) 0.0472(14) Uani 1 0
O48 0.50590(10) 0.9641(3) 0.1788(2) 0.075(2) Uani 1 0
O49 0.49330(9) 0.8176(2) 0.2618(3) 0.081(3) Uani 1 0
O50 0.53548(14) 0.6145(3) 0.3649(3) 0.095(3) Uani 1 0
O64 0.59517 0.7209 0.4744 0.0877 Uani 1 0
H251 0.5942 0.7439 0.4431 0.132 Uiso 1 0
O51 0.49820(13) 0.7642(3) 0.5243(3) 0.090(3) Uani 1 0
O52 0.48098(8) 0.6231(2) 0.63497(16) 0.0615(19) Uani 1 0
O53 0.41046(7) 0.6023(2) 0.71378(14) 0.0504(15) Uani 1 0
O54 0.37981(11) 0.5128(2) 0.8577(2) 0.068(2) Uani 1 0
O62 0.34875 0.76664 0.80655 0.06414274 Uani 1 0
O63 0.30546 0.80813 0.85826 0.06004396 Uani 1 0
O55 0.28853(6) 0.60106(14) 0.76964(10) 0.0356(11) Uani 1 0
O56 0.36855(5) 0.53102(13) 0.59989(10) 0.0317(10) Uani 1 0
O57 0.39693(6) 0.30804(15) 0.62480(12) 0.0397(12) Uani 1 0
O60 0.29508 0.2509 0.7022 0.09026454 Uani 1 0
O58 0.33827(6) 0.37364(14) 0.49058(10) 0.0354(11) Uani 1 0
O59 0.31352(7) 0.26971(16) 0.47392(12) 0.0426(13) Uani 1 0
N3 0.41472 0.7629 0.1544 0.06593184 Uani 1 0
H1 0.4347 0.7662 0.1282 0.079 Uiso 1 0
H2 0.4147 0.807 0.1822 0.079 Uiso 1 0
H3 0.3943 0.7644 0.129 0.079 Uiso 1 0
N1 0.33072(6) 0.60492(15) 0.36936(10) 0.0288(11) Uani 1 0
H17 0.3111(12) 0.637(3) 0.3656(18) 0.032(10) Uiso 1 0
N2 0.37038(7) 0.62652(18) 0.22860(11) 0.0347(13) Uani 1 0
H10 0.3794(14) 0.582(3) 0.212(2) 0.048(13) Uiso 1 0
N4 0.29639(6) 0.50195(12) 0.48428(9) 0.0197(9) Uani 1 0
H312 0.3120(13) 0.474(3) 0.4861(19) 0.035(11) Uiso 1 0
N32 0.23636(5) 0.49102(12) 0.60232(9) 0.0198(9) Uani 1 0
N31 0.22151(6) 0.36264(12) 0.65953(9) 0.0207(9) Uani 1 0
H25 0.2192(13) 0.376(3) 0.619(2) 0.042(12) Uiso 1 0
N30 0.22173(7) 0.16969(14) 0.63951(9) 0.0265(10) Uani 1 0
H30 0.2277(13) 0.157(3) 0.674(2) 0.037(11) Uiso 1 0
N29 0.16234 0.1178 0.58382 0.03648486 Uani 1 0
H41 0.1623 0.1183 0.6291 0.044 Uiso 1 0
N28 0.14112(6) 0.24654(15) 0.52962(8) 0.0259(10) Uani 1 0
H50 0.1503(9) 0.2495(19) 0.5685(14) 0.014(7) Uiso 1 0
N27 0.18999(5) 0.26538(12) 0.44256(8) 0.0182(8) Uani 1 0
H55 0.1969(12) 0.249(3) 0.4874(19) 0.034(10) Uiso 1 0
N38 0.22405(6) 0.47785(14) -0.06101(11) 0.0270(10) Uani 1 0
H114 0.2425(12) 0.442(3) -0.0487(19) 0.036(11) Uiso 1 0
N33 0.29939 0.30184 0.35241 0.03459493 Uani 1 0
H60 0.3048 0.2911 0.3956 0.041 Uiso 1 0
N39 0.20961(7) 0.56252(15) -0.13272(11) 0.0302(11) Uani 1 0
H110 0.1874(10) 0.563(2) -0.1200(16) 0.021(8) Uiso 1 0
H111 0.2167(11) 0.586(2) -0.1675(17) 0.027(9) Uiso 1 0
N34 0.30698 0.379 0.271 0.06552171 Uani 1 0
H56 0.292 0.3479 0.2457 0.079 Uiso 1 0
H57 0.3171 0.4239 0.2535 0.079 Uiso 1 0
N40 0.26190(7) 0.51702(17) -0.12880(11) 0.0324(12) Uani 1 0
H112 0.2764(13) 0.492(3) -0.109(2) 0.039(11) Uiso 1 0
H113 0.2693(9) 0.543(2) -0.1648(15) 0.016(7) Uiso 1 0
N35 0.33169 0.402 0.36333 0.06154703 Uani 1 0
H58 0.3411 0.4484 0.3472 0.074 Uiso 1 0
H59 0.3363 0.3872 0.406 0.074 Uiso 1 0
N26 0.17847(6) 0.13603(12) 0.37402(9) 0.0209(9) Uani 1 0
H68 0.1797(9) 0.1317(19) 0.4172(14) 0.013(7) Uiso 1 0
N25 0.11559(6) 0.16887(13) 0.33008(8) 0.0210(9) Uani 1 0
H73 0.1190(11) 0.177(2) 0.3681(18) 0.025(9) Uiso 1 0
N37 0.25034(9) 0.1092(2) 0.20015(15) 0.0430(16) Uani 1 0
H89 0.269(2) 0.118(4) 0.205(3) 0.072(19) Uiso 1 0
H90 0.2433(19) 0.069(4) 0.214(3) 0.070(19) Uiso 1 0
N36 0.03877 0.2243 0.4347 0.076 Uani 1 0
H74 0.0255 0.1917 0.4614 0.091 Uiso 1 0
H75 0.0443 0.275 0.4479 0.091 Uiso 1 0
N24 0.13079(6) 0.29330(12) 0.26620(8) 0.0207(9) Uani 1 0
H79 0.1390(12) 0.287(3) 0.297(2) 0.031(10) Uiso 1 0
N23 0.16962(5) 0.23571(12) 0.17463(8) 0.0194(9) Uani 1 0
H88 0.1735(8) 0.2165(18) 0.2125(14) 0.011(7) Uiso 1 0
N22 0.12288(5) 0.15221(11) 0.11199(8) 0.0178(8) Uani 1 0
H94 0.1211(10) 0.153(2) 0.1538(16) 0.020(8) Uiso 1 0
N21 0.08027(6) 0.26574(11) 0.07622(8) 0.0184(9) Uani 1 0
H103 0.0866(11) 0.268(2) 0.1166(17) 0.026(9) Uiso 1 0
N20 0.12195(5) 0.33321(12) -0.00575(8) 0.0183(8) Uani 1 0
H109 0.1284(11) 0.312(2) 0.0268(18) 0.029(9) Uiso 1 0
N19 0.12326(5) 0.23587(12) -0.10163(9) 0.0196(9) Uani 1 0
H122 0.1132(10) 0.226(2) -0.0699(16) 0.021(8) Uiso 1 0
N18 0.07772(6) 0.25689(12) -0.20450(8) 0.0199(9) Uani 1 0
N17 0.10720(6) 0.37986(12) -0.24863(10) 0.0218(9) Uani 1 0
H140 0.1124(10) 0.361(2) -0.2154(17) 0.020(8) Uiso 1 0
N16 0.09875(5) 0.50836(12) -0.18863(9) 0.0195(9) Uani 1 0
H143 0.0913(13) 0.461(3) -0.180(2) 0.038(11) Uiso 1 0
N15 0.11965(6) 0.68483(12) -0.13932(9) 0.0222(9) Uani 1 0
N14 0.18807(6) 0.71311(13) -0.03816(9) 0.0232(9) Uani 1 0
H157 0.2053(8) 0.7246(17) -0.0697(12) 0.008(6) Uiso 1 0
N13 0.17633(5) 0.82302(12) 0.04710(8) 0.0198(9) Uani 1 0
H163 0.1837(12) 0.841(3) 0.0061(19) 0.034(10) Uiso 1 0
N12 0.10796(6) 0.82680(12) 0.06463(8) 0.0196(9) Uani 1 0
H168 0.1160(19) 0.818(4) 0.027(3) 0.074(19) Uiso 1 0
N11 0.09880(5) 0.68251(12) 0.10278(8) 0.0185(8) Uani 1 0
H179 0.1133(15) 0.685(3) 0.068(2) 0.051(14) Uiso 1 0
N10 0.13305(5) 0.69687(12) 0.20931(8) 0.0194(9) Uani 1 0
H181 0.1368(9) 0.724(2) 0.1738(15) 0.016(7) Uiso 1 0
N9 0.09532(6) 0.79798(13) 0.28251(9) 0.0226(9) Uani 1 0
H186 0.0976(15) 0.817(3) 0.249(3) 0.053(14) Uiso 1 0
N8 0.04095(6) 0.70947(13) 0.28885(9) 0.0217(9) Uani 1 0
H193 0.0511(12) 0.712(3) 0.257(2) 0.032(10) Uiso 1 0
N7 0.06067(5) 0.58977(13) 0.35624(9) 0.0215(9) Uani 1 0
H202 0.0763(12) 0.616(3) 0.3339(18) 0.030(10) Uiso 1 0
N6 0.09810(6) 0.63141(17) 0.45596(10) 0.0312(12) Uani 1 0
H209 0.0920(16) 0.662(4) 0.417(3) 0.058(15) Uiso 1 0
N5 0.16557(6) 0.62224(14) 0.44495(9) 0.0247(10) Uani 1 0
H212 0.1531(11) 0.601(2) 0.4187(18) 0.027(9) Uiso 1 0
N41 0.23900(6) 0.71983(13) 0.40171(11) 0.0275(11) Uani 1 0
H305 0.2536(10) 0.682(2) 0.4097(15) 0.017(7) Uiso 1 0
N42 0.28165(7) 0.84678(16) 0.30868(12) 0.0330(12) Uani 1 0
H294 0.2698(10) 0.892(2) 0.3229(16) 0.022(8) Uiso 1 0
N43 0.36345(7) 0.89059(17) 0.28878(14) 0.0361(13) Uani 1 0
H283 0.3688(13) 0.847(3) 0.266(2) 0.041(12) Uiso 1 0
N44 0.43212(8) 1.0075(2) 0.25637(18) 0.0469(17) Uani 1 0
N45 0.49558(9) 0.9617(2) 0.2763(2) 0.0540(19) Uani 1 0
H265 0.4803 0.9793 0.3087 0.074 Uiso 1 0
N46 0.54051(9) 0.7968(2) 0.3110(2) 0.057(2) Uani 1 0
H262 0.5589(17) 0.812(4) 0.338(3) 0.058(15) Uiso 1 0
N47 0.53552(8) 0.7227(3) 0.4157(2) 0.057(2) Uani 1 0
H257 0.5334 0.7775 0.4107 0.072 Uiso 1 0
N48 0.48614(8) 0.6470(3) 0.51257(19) 0.0514(19) Uani 1 0
H250 0.492(2) 0.602(5) 0.505(4) 0.08(2) Uiso 1 0
N49 0.43989(9) 0.7041(2) 0.63934(19) 0.0528(19) Uani 1 0
N50 0.43566(11) 0.6462(3) 0.7971(2) 0.061(2) Uani 1 0
H241 0.453(2) 0.690(4) 0.816(3) 0.08(2) Uiso 1 0
N51 0.36947(8) 0.62818(18) 0.83281(12) 0.0386(14) Uani 1 0
H238 0.3782(12) 0.670(3) 0.8234(19) 0.032(10) Uiso 1 0
N52 0.33870(6) 0.60475(14) 0.72617(10) 0.0266(11) Uani 1 0
H234 0.3581(11) 0.616(2) 0.7375(16) 0.024(9) Uiso 1 0
N53 0.35432(6) 0.46565(14) 0.68245(11) 0.0280(11) Uani 1 0
H225 0.3391(11) 0.459(2) 0.7132(18) 0.029(9) Uiso 1 0
N54 0.34489(6) 0.34767(15) 0.61025(11) 0.0290(11) Uani 1 0
H220 0.3273(14) 0.381(3) 0.624(2) 0.043(12) Uiso 1 0
N55 0.33256 0.1747 0.667 0.07674649 Uani 1 0
H215 0.3385 0.1531 0.7071 0.092 Uiso 1 0
H216 0.3448 0.1595 0.6301 0.092 Uiso 1 0
C5 0.38352(10) 0.6920(2) 0.22264(16) 0.0410(17) Uani 1 0
C4 0.34044 0.6191 0.26406 0.04085592 Uani 1 0
H16 0.3300(12) 0.667(3) 0.2802(19) 0.036(11) Uiso 1 0
C6 0.41589(11) 0.6941(3) 0.19043(19) 0.049(2) Uani 1 0
H9 0.4188(14) 0.652(3) 0.166(2) 0.050(13) Uiso 1 0
C9 0.31503 0.576 0.2283 0.07136395 Uani 1 0
H15 0.2958 0.5693 0.2537 0.086 Uiso 1 0
C7 0.44407 0.6957 0.2322 0.0596639 Uani 1 0
H8 0.4419 0.7385 0.2577 0.072 Uiso 1 0
C10 0.3039 0.6151 0.1726 0.092 Uani 1 0
H12 0.3195 0.6074 0.1414 0.137 Uiso 1 0
H13 0.3022 0.6659 0.1807 0.137 Uiso 1 0
H14 0.2829 0.5968 0.1601 0.137 Uiso 1 0
C8 0.44648 0.6292 0.2727 0.08966452 Uani 1 0
H5 0.4665 0.6311 0.2954 0.135 Uiso 1 0
H6 0.4463 0.5862 0.2486 0.135 Uiso 1 0
H7 0.4282 0.6284 0.2994 0.135 Uiso 1 0
C11 0.30092(7) 0.56331(15) 0.45420(11) 0.0244(11) Uani 1 0
C3 0.34843(7) 0.58149(18) 0.32279(12) 0.0301(13) Uani 1 0
C2 0.33528(7) 0.57659(16) 0.42952(11) 0.0252(11) Uani 1 0
H313 0.3489(12) 0.537(3) 0.4240(18) 0.031(10) Uiso 1 0
C1 0.35250(7) 0.63257(16) 0.47060(12) 0.0280(12) Uani 1 0
H314 0.3613(11) 0.610(2) 0.5050(18) 0.028(9) Uiso 1 0
H315 0.3389(12) 0.674(3) 0.4758(19) 0.032(10) Uiso 1 0
C12 0.26384(6) 0.48376(14) 0.50659(10) 0.0188(9) Uani 1 0
H311 0.2498(11) 0.518(3) 0.5020(17) 0.028(9) Uiso 1 0
C13 0.25119(7) 0.41534(14) 0.47482(10) 0.0218(10) Uani 1 0
H309 0.2311 0.3996 0.4942 0.027 Uiso 1 0
H310 0.2665(12) 0.374(3) 0.4795(19) 0.033(10) Uiso 1 0
C70 0.26439(6) 0.47275(13) 0.57424(10) 0.0189(10) Uani 1 0
C85 0.27732 0.25432 0.31919 0.03223519 Uani 1 0
H61 0.2887 0.2343 0.285 0.039 Uiso 1 0
H62 0.2587 0.2819 0.3045 0.039 Uiso 1 0
C71 0.20743(6) 0.52715(15) 0.57650(11) 0.0219(10) Uani 1 0
H22 0.2004(8) 0.5016(18) 0.5454(13) 0.008(6) Uiso 1 0
H23 0.2108(15) 0.580(3) 0.563(2) 0.053(14) Uiso 1 0
C84 0.26542(7) 0.19361(16) 0.35928(12) 0.0268(12) Uani 1 0
H63 0.2853(12) 0.175(3) 0.3748(18) 0.031(10) Uiso 1 0
H64 0.2553(14) 0.161(3) 0.336(2) 0.045(12) Uiso 1 0
C72 0.18320(7) 0.52686(18) 0.62811(12) 0.0282(12) Uani 1 0
H20 0.1648(18) 0.562(4) 0.623(3) 0.069(18) Uiso 1 0
H21 0.1733(17) 0.484(4) 0.630(3) 0.063(16) Uiso 1 0
C73 0.20567(8) 0.53722(17) 0.68208(11) 0.0288(12) Uani 1 0
H18 0.195 0.5218 0.7185 0.036 Uiso 1 0
H19 0.2117 0.5881 0.6864 0.036 Uiso 1 0
C69 0.23566(6) 0.49115(14) 0.66799(10) 0.0218(10) Uani 1 0
H24 0.2554(12) 0.506(3) 0.6927(18) 0.032(10) Uiso 1 0
C68 0.23261(7) 0.41575(15) 0.69487(10) 0.0232(11) Uani 1 0
C67 0.21754(6) 0.28883(14) 0.68075(9) 0.0202(10) Uani 1 0
H29 0.2341(9) 0.275(2) 0.7124(14) 0.015(7) Uiso 1 0
C74 0.18465(7) 0.27883(14) 0.71186(10) 0.0212(10) Uani 1 0
H27 0.1836(8) 0.2324(19) 0.7282(13) 0.011(7) Uiso 1 0
H28 0.1838(11) 0.312(3) 0.7359(19) 0.031(10) Uiso 1 0
C66 0.21901(6) 0.23936(15) 0.62625(10) 0.0213(10) Uani 1 0
C65 0.22198 0.1149 0.59218 0.04368293 Uani 1 0
H40 0.2402 0.1262 0.5654 0.053 Uiso 1 0
C75 0.2293 0.0415 0.6208 0.08173131 Uani 1 0
H39 0.213 0.0389 0.6527 0.098 Uiso 1 0
C78 0.2174 -0.0208 0.5757 0.099 Uani 1 0
H36 0.2133 -0.0003 0.5369 0.149 Uiso 1 0
H37 0.1976 -0.0424 0.5903 0.149 Uiso 1 0
H38 0.2341 -0.0571 0.5728 0.149 Uiso 1 0
C80 0.06753 0.1586 0.5663 0.10564262 Uani 1 0
H42 0.0499 0.1618 0.5943 0.159 Uiso 1 0
H43 0.0618 0.1251 0.5352 0.159 Uiso 1 0
H44 0.0715 0.2053 0.5492 0.159 Uiso 1 0
C76 0.2574 0.0236 0.6497 0.102 Uani 1 0
H34 0.2543 -0.0208 0.6721 0.122 Uiso 1 0
H35 0.2634 0.0615 0.6777 0.122 Uiso 1 0
C92 0.21818 0.4103 0.17565 0.04906992 Uani 1 0
H84 0.2244 0.362 0.1729 0.059 Uiso 1 0
C77 0.2828 0.0141 0.6078 0.179 Uani 1 0
H31 0.2941 -0.0303 0.6161 0.269 Uiso 1 0
H32 0.2979 0.0538 0.6107 0.269 Uiso 1 0
H33 0.2736 0.0124 0.5682 0.269 Uiso 1 0
C64 0.19082 0.116 0.55507 0.04030878 Uani 1 0
C63 0.13154 0.1179 0.54883 0.06537803 Uani 1 0
H49 0.1288 0.0729 0.5262 0.079 Uiso 1 0
C79 0.09818 0.1326 0.5983 0.0823 Uani 1 0
H48 0.1044 0.1655 0.6308 0.099 Uiso 1 0
C81 0.0921 0.0539 0.6226 0.116 Uani 1 0
H45 0.1104 0.0238 0.6127 0.174 Uiso 1 0
H46 0.0726 0.0345 0.6046 0.174 Uiso 1 0
H47 0.0897 0.0554 0.6652 0.174 Uiso 1 0
C62 0.12961(8) 0.18402(18) 0.50836(11) 0.0312(13) Uani 1 0
C61 0.14044(7) 0.30933(16) 0.49158(10) 0.0244(11) Uani 1 0
H54 0.1214(17) 0.323(4) 0.478(3) 0.060(16) Uiso 1 0
C82 0.15151(8) 0.37646(16) 0.52570(12) 0.0283(12) Uani 1 0
H51 0.1376(10) 0.387(2) 0.5684(16) 0.021(8) Uiso 1 0
H52 0.1508(12) 0.417(3) 0.4971(19) 0.032(10) Uiso 1 0
H53 0.1718(12) 0.376(2) 0.5402(18) 0.029(9) Uiso 1 0
C60 0.16112(7) 0.29771(13) 0.43525(9) 0.0199(10) Uani 1 0
C59 0.21001(6) 0.24739(13) 0.39052(9) 0.0177(9) Uani 1 0
H67 0.2121(9) 0.288(2) 0.3595(15) 0.017(7) Uiso 1 0
C83 0.24327(6) 0.21701(15) 0.41135(10) 0.0213(10) Uani 1 0
H65 0.2377(10) 0.184(2) 0.4371(16) 0.019(8) Uiso 1 0
H66 0.2541(10) 0.256(2) 0.4354(16) 0.023(8) Uiso 1 0
C94 0.22418 0.5351 0.1445 0.07818339 Uani 1 0
H82 0.2339 0.5698 0.1204 0.094 Uiso 1 0
C86 0.31286 0.3609 0.32739 0.04987488 Uani 1 0
C58 0.19268(6) 0.19360(14) 0.34862(10) 0.0195(10) Uani 1 0
C57 0.16142(7) 0.08419(14) 0.33618(10) 0.0224(10) Uani 1 0
H72 0.1768(9) 0.062(2) 0.3076(15) 0.016(7) Uiso 1 0
C87 0.14758(8) 0.02277(15) 0.37238(12) 0.0277(12) Uani 1 0
H70 0.1313(11) 0.039(2) 0.3962(17) 0.022(8) Uiso 1 0
H71 0.1350(9) -0.0163(19) 0.3438(13) 0.012(7) Uiso 1 0
C56 0.13377(6) 0.12131(13) 0.29979(10) 0.0206(10) Uani 1 0
C55 0.08924(7) 0.20803(15) 0.30030(10) 0.0243(11) Uani 1 0
H78 0.0763(9) 0.177(2) 0.2808(14) 0.014(7) Uiso 1 0
C88 0.06896 0.2493 0.34476 0.03889803 Uani 1 0
H76 0.0547 0.2826 0.3235 0.047 Uiso 1 0
H77 0.0834 0.2775 0.3703 0.047 Uiso 1 0
C89 0.04813 0.1991 0.38368 0.06234014 Uani 1 0
C54 0.10302(7) 0.25893(14) 0.25292(10) 0.0221(10) Uani 1 0
C53 0.14653(7) 0.34239(14) 0.22346(9) 0.0210(10) Uani 1 0
H87 0.1320(9) 0.382(2) 0.2119(14) 0.014(7) Uiso 1 0
C90 0.17670(7) 0.37482(14) 0.25405(10) 0.0237(11) Uani 1 0
H85 0.1679(11) 0.392(2) 0.2947(18) 0.030(10) Uiso 1 0
H86 0.1901(11) 0.337(2) 0.2648(17) 0.026(9) Uiso 1 0
C91 0.19393(7) 0.43044(17) 0.21432(11) 0.0285(12) Uani 1 0
C134 -0.0446 0.4488 0.2456 0.097 Uani 1 0
H197 -0.0665 0.4384 0.2529 0.116 Uiso 1 0
C93 0.23341 0.4624 0.14 0.06898062 Uani 1 0
H83 0.2496 0.4487 0.1133 0.083 Uiso 1 0
C136 0.0113 0.4032 0.2218 0.08987327 Uani 1 0
H196 0.0256 0.3649 0.215 0.108 Uiso 1 0
C95 0.20019 0.5549 0.1856 0.07526644 Uani 1 0
H81 0.1944 0.6033 0.1897 0.091 Uiso 1 0
C110 0.15139(11) 0.0345(2) -0.11763(18) 0.0440(18) Uani 1 0
H123 0.1656 0.0725 -0.1288 0.066 Uiso 1 0
H124 0.1454 0.006 -0.1519 0.066 Uiso 1 0
H125 0.162 0.0035 -0.0886 0.066 Uiso 1 0
C96 0.1853 0.5037 0.2197 0.04672825 Uani 1 0
H80 0.1692 0.5175 0.2465 0.056 Uiso 1 0
C52 0.15532(6) 0.30053(13) 0.16604(9) 0.0184(9) Uani 1 0
C51 0.18008(6) 0.19496(14) 0.12258(9) 0.0191(10) Uani 1 0
H93 0.1933(10) 0.226(2) 0.0961(15) 0.019(8) Uiso 1 0
C97 0.20111(7) 0.13047(15) 0.14147(11) 0.0244(11) Uani 1 0
H91 0.1922(10) 0.101(2) 0.1766(15) 0.020(8) Uiso 1 0
H92 0.2046(10) 0.099(2) 0.1093(16) 0.023(8) Uiso 1 0
C98 0.23480(7) 0.15492(18) 0.16335(12) 0.0300(13) Uani 1 0
C50 0.15046(6) 0.17035(14) 0.08427(9) 0.0180(9) Uani 1 0
C49 0.09367(6) 0.13568(13) 0.07593(9) 0.0165(9) Uani 1 0
H102 0.1011(10) 0.105(2) 0.0432(17) 0.025(9) Uiso 1 0
C99 0.06703(6) 0.09983(14) 0.11391(11) 0.0219(10) Uani 1 0
H101 0.0641(12) 0.126(3) 0.1520(19) 0.032(10) Uiso 1 0
C100 0.03462(7) 0.09687(18) 0.07963(15) 0.0326(14) Uani 1 0
H95 0.0286(12) 0.142(3) 0.0606(19) 0.032(10) Uiso 1 0
H96 0.0191(11) 0.081(2) 0.0981(17) 0.023(8) Uiso 1 0
H97 0.0316(16) 0.061(4) 0.039(3) 0.061(16) Uiso 1 0
C101 0.07827(8) 0.02444(16) 0.13192(13) 0.0304(13) Uani 1 0
H98 0.0981(13) 0.031(3) 0.163(2) 0.041(12) Uiso 1 0
H99 0.0799(9) -0.009(2) 0.0980(15) 0.015(7) Uiso 1 0
H100 0.0636(14) 0.003(3) 0.159(2) 0.048(13) Uiso 1 0
C48 0.08165(6) 0.20413(13) 0.04349(9) 0.0173(9) Uani 1 0
C47 0.07005(6) 0.33375(12) 0.04843(9) 0.0165(9) Uani 1 0
H108 0.0494(10) 0.327(2) 0.0374(14) 0.015(7) Uiso 1 0
C102 0.07349(7) 0.39245(14) 0.09655(11) 0.0238(11) Uani 1 0
H106 0.0931(13) 0.395(3) 0.116(2) 0.037(11) Uiso 1 0
H107 0.0567(12) 0.380(3) 0.1276(19) 0.031(10) Uiso 1 0
C46 0.09016(6) 0.35095(13) -0.00790(10) 0.0183(9) Uani 1 0
C45 0.14302(6) 0.35000(13) -0.05574(9) 0.0174(9) Uani 1 0
H121 0.1375(10) 0.402(2) -0.0712(16) 0.023(8) Uiso 1 0
C104 0.17912(6) 0.34675(14) -0.03555(11) 0.0208(10) Uani 1 0
H119 0.1809(9) 0.304(2) -0.0126(14) 0.014(7) Uiso 1 0
H120 0.1931(12) 0.341(3) -0.0731(19) 0.033(10) Uiso 1 0
C105 0.18827(7) 0.40997(15) 0.00593(11) 0.0232(11) Uani 1 0
H117 0.1713(9) 0.4197(19) 0.0330(14) 0.013(7) Uiso 1 0
H118 0.2097(11) 0.400(2) 0.0307(18) 0.031(10) Uiso 1 0
C106 0.19338(6) 0.48052(14) -0.02725(12) 0.0229(10) Uani 1 0
H115 0.1767(9) 0.4861(18) -0.0540(13) 0.010(6) Uiso 1 0
H116 0.1951(9) 0.515(2) -0.0033(15) 0.015(7) Uiso 1 0
C107 0.23161(7) 0.51898(15) -0.10771(11) 0.0249(11) Uani 1 0
C44 0.13769(6) 0.30021(13) -0.11023(9) 0.0194(10) Uani 1 0
C43 0.12060(6) 0.18538(13) -0.15129(10) 0.0196(10) Uani 1 0
H132 0.1431(10) 0.177(2) -0.1615(16) 0.023(8) Uiso 1 0
C108 0.10225(8) 0.11564(14) -0.13329(11) 0.0245(11) Uani 1 0
H130 0.0984(10) 0.089(2) -0.1683(17) 0.023(8) Uiso 1 0
H131 0.0805(17) 0.126(4) -0.122(3) 0.061(16) Uiso 1 0
C109 0.12053(8) 0.06524(14) -0.09008(11) 0.0264(12) Uani 1 0
H129 0.1284(10) 0.093(2) -0.0562(16) 0.023(8) Uiso 1 0
C111 0.09758(11) 0.0054(2) -0.07142(17) 0.0440(18) Uani 1 0
H126 0.0793 0.0253 -0.0501 0.07 Uiso 1 0
H127 0.1088 -0.0289 -0.047 0.07 Uiso 1 0
H128 0.0892 -0.0189 -0.1069 0.07 Uiso 1 0
C42 0.10511(6) 0.21681(12) -0.20736(9) 0.0171(9) Uani 1 0
C112 0.05447 0.2627 -0.15388 0.0301382 Uani 1 0
H137 0.0656 0.2777 -0.1175 0.036 Uiso 1 0
H138 0.0436 0.2169 -0.1468 0.036 Uiso 1 0
C113 0.03041 0.3194 -0.17474 0.0354774 Uani 1 0
H135 0.038 0.3675 -0.164 0.043 Uiso 1 0
H136 0.009 0.3115 -0.1574 0.043 Uiso 1 0
C114 0.02916 0.31013 -0.24206 0.0287137 Uani 1 0
H133 0.0228 0.355 -0.2615 0.034 Uiso 1 0
H134 0.0136 0.2727 -0.2532 0.034 Uiso 1 0
C41 0.06406(6) 0.28800(14) -0.25957(9) 0.0199(10) Uani 1 0
H139 0.0613(9) 0.2555(19) -0.2895(14) 0.014(7) Uiso 1 0
C40 0.08268(7) 0.35393(15) -0.28227(11) 0.0246(11) Uani 1 0
C39 0.12695(8) 0.44110(15) -0.26622(14) 0.0287(13) Uani 1 0
H141 0.1258(14) 0.448(3) -0.300(2) 0.044(12) Uiso 1 0
H142 0.1482(11) 0.433(2) -0.2619(16) 0.022(8) Uiso 1 0
C38 0.11891(7) 0.51175(14) -0.23463(12) 0.0236(11) Uani 1 0
C37 0.08903(6) 0.57139(13) -0.15445(10) 0.0173(9) Uani 1 0
H149 0.0742(10) 0.603(2) -0.1818(15) 0.020(8) Uiso 1 0
C115 0.07161(6) 0.54684(13) -0.09743(9) 0.0170(9) Uani 1 0
H148 0.0875(9) 0.5279(19) -0.0715(14) 0.013(7) Uiso 1 0
C116 0.05560(7) 0.60899(15) -0.06542(12) 0.0258(11) Uani 1 0
H145 0.0407(12) 0.635(3) -0.0932(19) 0.033(10) Uiso 1 0
H146 0.0716(12) 0.650(3) -0.0721(19) 0.035(10) Uiso 1 0
H147 0.0500(14) 0.592(3) -0.023(2) 0.049(13) Uiso 1 0
C36 0.11972(6) 0.61306(13) -0.13450(9) 0.0175(9) Uani 1 0
C117 0.09552 0.7301 -0.1763 0.0513578 Uani 1 0
H154 0.0917 0.7084 -0.2152 0.062 Uiso 1 0
H155 0.0748 0.7353 -0.1559 0.062 Uiso 1 0
C118 0.11301 0.8029 -0.182 0.0586753 Uani 1 0
H152 0.0974 0.8424 -0.1824 0.071 Uiso 1 0
H153 0.1259 0.8048 -0.2182 0.071 Uiso 1 0
C119 0.1365 0.80657 -0.12271 0.0436489 Uani 1 0
H150 0.155 0.8388 -0.1286 0.052 Uiso 1 0
H151 0.1244 0.8219 -0.0878 0.052 Uiso 1 0
C35 0.14756 0.72753 -0.11737 0.025082 Uani 1 0
H156 0.1667 0.7191 -0.1427 0.03 Uiso 1 0
C34 0.15598 0.71027 -0.05246 0.0264755 Uani 1 0
C33 0.19843(6) 0.70351(13) 0.02334(10) 0.0203(10) Uani 1 0
H162 0.1880(11) 0.660(2) 0.0336(18) 0.029(9) Uiso 1 0
C120 0.23573(7) 0.71164(15) 0.02996(12) 0.0261(12) Uani 1 0
H160 0.2431(12) 0.756(3) 0.0079(19) 0.034(10) Uiso 1 0
H161 0.2407(12) 0.717(3) 0.0728(18) 0.032(10) Uiso 1 0
C121 0.25575 0.65156 0.00084 0.0351235 Uani 1 0
H158 0.2471 0.6052 0.0136 0.042 Uiso 1 0
H159 0.2528 0.6547 -0.0422 0.042 Uiso 1 0
C122 0.29221 0.6542 0.0154 0.0504909 Uani 1 0
C32 0.18159(6) 0.75493(13) 0.06542(10) 0.0191(10) Uani 1 0
C31 0.16246(6) 0.87608(13) 0.08778(10) 0.0192(10) Uani 1 0
H167 0.1751(10) 0.882(2) 0.1187(16) 0.018(8) Uiso 1 0
C123 0.16341(8) 0.95161(15) 0.06112(13) 0.0295(12) Uani 1 0
H164 0.1857 0.9677 0.0594 0.046 Uiso 1 0
H165 0.1508 0.9835 0.0846 0.046 Uiso 1 0
H166 0.1546 0.9494 0.0209 0.046 Uiso 1 0
C30 0.12777(6) 0.85497(13) 0.10665(10) 0.0191(10) Uani 1 0
C29 0.07503(6) 0.80163(12) 0.08019(9) 0.0173(9) Uani 1 0
H178 0.0673(8) 0.8376(17) 0.1020(12) 0.005(6) Uiso 1 0
C124 0.05416 0.7899 0.02314 0.023018 Uani 1 0
H176 0.0671 0.7636 -0.0059 0.028 Uiso 1 0
H177 0.0352 0.7605 0.0328 0.028 Uiso 1 0
C125 0.04245 0.86121 -0.00492 0.0314124 Uani 1 0
H175 0.0613 0.8937 -0.0072 0.038 Uiso 1 0
C126 0.02993 0.8498 -0.0664 0.0637019 Uani 1 0
H169 0.0194 0.8931 -0.0803 0.096 Uiso 1 0
H170 0.0144 0.8108 -0.0665 0.096 Uiso 1 0
H171 0.0478 0.8382 -0.0922 0.096 Uiso 1 0
C127 0.01637 0.8982 0.03356 0.0432464 Uani 1 0
H172 -0.0006 0.8641 0.0427 0.065 Uiso 1 0
H173 0.0072 0.9383 0.012 0.065 Uiso 1 0
H174 0.0263 0.9152 0.07 0.065 Uiso 1 0
C28 0.07640(6) 0.73321(13) 0.11753(9) 0.0176(9) Uani 1 0
C27 0.10179(6) 0.61962(13) 0.14106(9) 0.0184(9) Uani 1 0
H180 0.0820(12) 0.604(3) 0.1490(18) 0.029(9) Uiso 1 0
C103 0.12398(6) 0.56198(14) 0.11384(10) 0.0208(10) Uani 1 0
H104 0.1275(9) 0.527(2) 0.1399(14) 0.014(7) Uiso 1 0
H105 0.1449(9) 0.587(2) 0.0982(14) 0.016(7) Uiso 1 0
C26 0.11391(6) 0.63964(14) 0.20430(9) 0.0191(10) Uani 1 0
C25 0.14442(6) 0.72221(13) 0.26892(9) 0.0186(9) Uani 1 0
H185 0.1541(7) 0.6856(15) 0.2867(11) -0.001(5) Uiso 1 0
C128 0.16996(7) 0.78139(16) 0.26000(10) 0.0243(11) Uani 1 0
H182 0.1912(12) 0.767(3) 0.2468(19) 0.033(10) Uiso 1 0
H183 0.1747(8) 0.8088(18) 0.2892(14) 0.010(6) Uiso 1 0
H184 0.1622(13) 0.813(3) 0.236(2) 0.042(12) Uiso 1 0
C24 0.11534(6) 0.74772(14) 0.30639(10) 0.0199(10) Uani 1 0
C23 0.06770(7) 0.82184(15) 0.31921(11) 0.0250(11) Uani 1 0
H192 0.0753(14) 0.831(3) 0.355(2) 0.045(13) Uiso 1 0
C129 0.05090(7) 0.88839(16) 0.29319(12) 0.0260(11) Uani 1 0
H191 0.0324(19) 0.895(4) 0.325(3) 0.075(19) Uiso 1 0
C130 0.07214(9) 0.95593(18) 0.29721(16) 0.0363(15) Uani 1 0
H188 0.0599 0.9968 0.2829 0.055 Uiso 1 0
H189 0.0912 0.9496 0.2723 0.055 Uiso 1 0
H190 0.0788 0.9634 0.3375 0.055 Uiso 1 0
C22 0.04343(7) 0.76052(15) 0.32957(11) 0.0258(11) Uani 1 0
C21 0.01825 0.64922 0.29633 0.0269612 Uani 1 0
H201 -0.0034 0.6692 0.3056 0.032 Uiso 1 0
C131 0.01523(9) 0.6104(2) 0.23812(13) 0.0355(15) Uani 1 0
H199 0.0364(12) 0.596(3) 0.2241(19) 0.032(10) Uiso 1 0
H200 0.0005(19) 0.646(4) 0.211(3) 0.073(19) Uiso 1 0
C132 -0.0015 0.5358 0.2359 0.0851187 Uani 1 0
C133 -0.0324 0.5226 0.2463 0.0853373 Uani 1 0
H198 -0.0467 0.5606 0.2541 0.102 Uiso 1 0
C135 -0.0206 0.3908 0.2328 0.0849877 Uani 1 0
C137 0.02235 0.4728 0.2207 0.07902 Uani 1 0
H195 0.044 0.4826 0.2109 0.095 Uiso 1 0
C20 0.02856(7) 0.59936(16) 0.34862(10) 0.0245(11) Uani 1 0
C19 0.07365(7) 0.53422(16) 0.39643(13) 0.0291(12) Uani 1 0
H208 0.0564(9) 0.5004(19) 0.4038(14) 0.014(7) Uiso 1 0
C138 0.10037(9) 0.48979(18) 0.36679(16) 0.0378(15) Uani 1 0
H207 0.1059(11) 0.460(3) 0.3957(19) 0.031(10) Uiso 1 0
C139 0.08770(13) 0.4481(2) 0.3131(3) 0.057(2) Uani 1 0
H204 0.1047 0.4241 0.2935 0.087 Uiso 1 0
H205 0.0766 0.4814 0.2862 0.087 Uiso 1 0
H206 0.0714 0.4133 0.3267 0.087 Uiso 1 0
C18 0.08849(8) 0.5632(2) 0.45569(14) 0.0362(15) Uani 1 0
C17 0.11832(8) 0.6601(2) 0.50414(12) 0.0377(15) Uani 1 0
H210 0.1121(14) 0.638(3) 0.543(2) 0.049(13) Uiso 1 0
H211 0.113(2) 0.718(5) 0.514(3) 0.09(2) Uiso 1 0
C16 0.15478(7) 0.65655(16) 0.49338(11) 0.0253(11) Uani 1 0
C15 0.19963(6) 0.62685(14) 0.42786(10) 0.0202(10) Uani 1 0
H306 0.2127(13) 0.615(3) 0.463(2) 0.040(11) Uiso 1 0
C14 0.20711(7) 0.57415(15) 0.37702(10) 0.0242(11) Uani 1 0
H307 0.2303(10) 0.579(2) 0.3622(16) 0.022(8) Uiso 1 0
H308 0.1930(12) 0.586(3) 0.3461(19) 0.033(10) Uiso 1 0
C140 0.20727(7) 0.70542(16) 0.40843(10) 0.0241(11) Uani 1 0
C141 0.25095(7) 0.79160(15) 0.38730(12) 0.0268(12) Uani 1 0
H304 0.2335(9) 0.819(2) 0.3674(15) 0.017(7) Uiso 1 0
C199 0.26489(9) 0.83021(16) 0.44260(14) 0.0351(15) Uani 1 0
H303 0.2702(9) 0.877(2) 0.4310(14) 0.013(7) Uiso 1 0
C202 0.23796(11) 0.8364(2) 0.49028(15) 0.0429(18) Uani 1 0
H300 0.2191(12) 0.872(3) 0.4706(19) 0.035(10) Uiso 1 0
H301 0.2487(10) 0.865(2) 0.5269(17) 0.024(9) Uiso 1 0
H302 0.2307(16) 0.791(4) 0.498(3) 0.058(15) Uiso 1 0
C200 0.29603(10) 0.79277(18) 0.46887(14) 0.0367(15) Uani 1 0
H298 0.2862(10) 0.737(2) 0.4826(16) 0.023(8) Uiso 1 0
H299 0.3083(12) 0.778(3) 0.4359(19) 0.031(10) Uiso 1 0
C201 0.31369(15) 0.8336(3) 0.51781(17) 0.053(2) Uani 1 0
H295 0.3364(18) 0.816(4) 0.519(3) 0.060(16) Uiso 1 0
H296 0.3013 0.8294 0.5548 0.085 Uiso 1 0
H297 0.3128(13) 0.874(3) 0.504(2) 0.037(11) Uiso 1 0
C142 0.27663(7) 0.78562(17) 0.33859(12) 0.0282(12) Uani 1 0
C143 0.30780(7) 0.85551(17) 0.26396(14) 0.0312(13) Uani 1 0
H293 0.3212(12) 0.809(3) 0.2592(19) 0.036(10) Uiso 1 0
C195 0.29443 0.885 0.20417 0.0446621 Uani 1 0
H292 0.2849 0.9329 0.2113 0.053 Uiso 1 0
C198 0.32317 0.894 0.1605 0.0809806 Uani 1 0
H289 0.3386 0.9283 0.1765 0.122 Uiso 1 0
H290 0.315 0.911 0.1227 0.122 Uiso 1 0
H291 0.3338 0.8482 0.1551 0.122 Uiso 1 0
C196 0.26779 0.8368 0.1791 0.0624234 Uani 1 0
H287 0.2515 0.8277 0.2096 0.075 Uiso 1 0
H288 0.2771 0.7907 0.1674 0.075 Uiso 1 0
C197 0.25126 0.8726 0.1243 0.0807568 Uani 1 0
H284 0.2328 0.844 0.1117 0.121 Uiso 1 0
H285 0.2667 0.8759 0.0923 0.121 Uiso 1 0
H286 0.2439 0.9202 0.1349 0.121 Uiso 1 0
C144 0.33214(8) 0.91016(18) 0.29002(13) 0.0318(13) Uani 1 0
C145 0.38961(9) 0.9400(2) 0.30842(16) 0.0415(17) Uani 1 0
H282 0.3787(15) 0.983(3) 0.319(2) 0.049(13) Uiso 1 0
C191 0.40733(10) 0.9127(3) 0.36507(18) 0.052(2) Uani 1 0
H281 0.4232(18) 0.941(4) 0.382(3) 0.068(17) Uiso 1 0
C194 0.38240(16) 0.9136(6) 0.4159(2) 0.087(4) Uani 1 0
H278 0.3714 0.9577 0.4179 0.136 Uiso 1 0
H279 0.3935 0.9029 0.4533 0.136 Uiso 1 0
H280 0.3666 0.8744 0.4089 0.136 Uiso 1 0
C192 0.42360(12) 0.8395(3) 0.3562(2) 0.062(3) Uani 1 0
H276 0.4069 0.8026 0.3522 0.077 Uiso 1 0
H277 0.4363 0.8406 0.3203 0.077 Uiso 1 0
C193 0.44627(17) 0.8177(5) 0.4092(4) 0.096(5) Uani 1 0
H273 0.4454 0.7671 0.4145 0.121 Uiso 1 0
H274 0.4394 0.8427 0.4443 0.121 Uiso 1 0
H275 0.4684 0.8325 0.3995 0.121 Uiso 1 0
C146 0.41412(8) 0.94636(19) 0.25663(18) 0.0381(16) Uani 1 0
C190 0.42500(13) 1.0741(3) 0.2890(3) 0.059(3) Uani 1 0
H266 0.4270(15) 1.061(3) 0.327(3) 0.051(14) Uiso 1 0
H267 0.4004(16) 1.083(3) 0.284(2) 0.053(14) Uiso 1 0
C189 0.4521 1.1257 0.2679 0.0774849 Uani 1 0
H268 0.4446 1.1755 0.2674 0.093 Uiso 1 0
H269 0.4712 1.1223 0.294 0.093 Uiso 1 0
C188 0.45995 1.1018 0.2083 0.0746157 Uani 1 0
H270 0.4822 1.115 0.1982 0.089 Uiso 1 0
H271 0.4451 1.1232 0.1792 0.089 Uiso 1 0
C147 0.45599(10) 1.0189(2) 0.2090(2) 0.049(2) Uani 1 0
H272 0.4469(14) 1.001(3) 0.169(2) 0.047(13) Uiso 1 0
C148 0.48761(10) 0.9795(3) 0.2209(3) 0.058(2) Uani 1 0
C149 0.52409(12) 0.9216(3) 0.2929(4) 0.074(3) Uani 1 0
H263 0.5276(17) 0.940(4) 0.341(3) 0.061(16) Uiso 1 0
H264 0.545(3) 0.921(6) 0.265(4) 0.12(3) Uiso 1 0
C150 0.51775(11) 0.8402(3) 0.2878(3) 0.060(3) Uani 1 0
C151 0.54051(11) 0.7183(3) 0.3044(3) 0.062(3) Uani 1 0
H261 0.5213 0.7059 0.2806 0.076 Uiso 1 0
C187 0.56981(17) 0.6929(4) 0.2732(4) 0.080(4) Uani 1 0
H258 0.5672 0.698 0.2313 0.123 Uiso 1 0
H259 0.5734 0.6421 0.2828 0.123 Uiso 1 0
H260 0.5889 0.7196 0.2866 0.123 Uiso 1 0
C152 0.53650(11) 0.6813(3) 0.3662(3) 0.071(3) Uani 1 0
C153 0.53703(11) 0.6929(4) 0.4751(4) 0.082(4) Uani 1 0
H256 0.539(3) 0.652(7) 0.478(5) 0.12(4) Uiso 1 0
C185 0.56641 0.7282 0.5107 0.0843 Uani 1 0
H255 0.5617 0.7797 0.5164 0.101 Uiso 1 0
C186 0.5717 0.6942 0.5696 0.098 Uani 1 0
H252 0.5893 0.7182 0.5901 0.147 Uiso 1 0
H253 0.5772 0.6441 0.5643 0.147 Uiso 1 0
H254 0.5521 0.698 0.5927 0.147 Uiso 1 0
C154 0.50487(10) 0.7053(3) 0.5070(2) 0.056(2) Uani 1 0
C155 0.45446(8) 0.6554(3) 0.54279(19) 0.0450(18) Uani 1 0
H249 0.4409(12) 0.696(3) 0.5304(19) 0.033(10) Uiso 1 0
C156 0.43335(9) 0.5910(2) 0.52889(18) 0.0451(18) Uani 1 0
H213 0.4115(15) 0.592(3) 0.557(2) 0.055(15) Uiso 1 0
H214 0.4465(12) 0.547(3) 0.5388(18) 0.030(10) Uiso 1 0
C157 0.45956(10) 0.6591(3) 0.6112(2) 0.052(2) Uani 1 0
C184 0.41429(15) 0.7497(3) 0.6151(3) 0.067(3) Uani 1 0
H242 0.3959(14) 0.716(3) 0.590(2) 0.048(13) Uiso 1 0
H243 0.426(2) 0.777(4) 0.590(3) 0.075(19) Uiso 1 0
C183 0.39717(17) 0.7805(3) 0.6729(5) 0.089(4) Uani 1 0
H244 0.3893 0.8292 0.6645 0.104 Uiso 1 0
H245 0.3795 0.7499 0.6835 0.104 Uiso 1 0
C182 0.42497(18) 0.7815(4) 0.7175(3) 0.076(4) Uani 1 0
H246 0.4156 0.7803 0.7587 0.093 Uiso 1 0
H247 0.4386 0.8229 0.7144 0.093 Uiso 1 0
C158 0.44296(11) 0.7108(3) 0.7060(3) 0.060(3) Uani 1 0
H248 0.4673(15) 0.709(3) 0.713(2) 0.047(13) Uiso 1 0
C159 0.42799(10) 0.6471(3) 0.73902(19) 0.049(2) Uani 1 0
C160 0.42622(14) 0.5828(4) 0.8338(3) 0.068(3) Uani 1 0
H239 0.4331(16) 0.587(4) 0.881(3) 0.061(16) Uiso 1 0
H240 0.4326(19) 0.539(4) 0.819(3) 0.070(18) Uiso 1 0
C161 0.38955(11) 0.5714(2) 0.84198(19) 0.051(2) Uani 1 0
C162 0.33438(9) 0.6221(2) 0.83543(12) 0.0379(15) Uani 1 0
H237 0.3281(11) 0.577(2) 0.8625(17) 0.026(9) Uiso 1 0
C180 0.31799 0.6841 0.86723 0.0495338 Uani 1 0
H235 0.2945 0.6759 0.8664 0.06 Uiso 1 0
H236 0.325 0.6833 0.9088 0.06 Uiso 1 0
C181 0.3245 0.7577 0.84275 0.0462588 Uani 1 0
C163 0.31800(8) 0.60910(17) 0.77318(11) 0.0295(13) Uani 1 0
C164 0.32796(6) 0.58041(15) 0.66798(11) 0.0234(11) Uani 1 0
H233 0.3069(10) 0.551(2) 0.6766(16) 0.021(8) Uiso 1 0
C173 0.32406(8) 0.64253(18) 0.62275(12) 0.0299(13) Uani 1 0
H231 0.3409(13) 0.665(3) 0.617(2) 0.036(11) Uiso 1 0
H232 0.3211(14) 0.627(3) 0.587(2) 0.046(13) Uiso 1 0
C174 0.29606(7) 0.69143(16) 0.63690(12) 0.0269(12) Uani 1 0
C175 0.29882(8) 0.74801(17) 0.67878(13) 0.0318(13) Uani 1 0
H230 0.3180(12) 0.746(2) 0.6989(18) 0.030(9) Uiso 1 0
C176 0.27227(8) 0.79135(17) 0.69102(14) 0.0329(14) Uani 1 0
H229 0.2788(14) 0.833(3) 0.715(2) 0.044(12) Uiso 1 0
C177 0.24211(8) 0.77938(16) 0.66233(12) 0.0290(12) Uani 1 0
C178 0.23899(8) 0.72266(17) 0.62086(13) 0.0304(13) Uani 1 0
H228 0.2189(13) 0.713(3) 0.605(2) 0.040(11) Uiso 1 0
C179 0.26643(8) 0.68103(16) 0.60834(11) 0.0281(12) Uani 1 0
H227 0.2657(14) 0.642(3) 0.577(2) 0.046(13) Uiso 1 0
C165 0.35228(7) 0.52304(16) 0.64562(12) 0.0262(11) Uani 1 0
C166 0.38062(7) 0.41339(18) 0.67895(14) 0.0326(13) Uani 1 0
H224 0.4008(14) 0.445(3) 0.661(2) 0.046(13) Uiso 1 0
C172 0.38640(10) 0.3815(3) 0.74098(15) 0.0430(18) Uani 1 0
H221 0.3960(16) 0.414(4) 0.757(3) 0.057(16) Uiso 1 0
H222 0.4023(13) 0.333(3) 0.744(2) 0.044(12) Uiso 1 0
H223 0.3646(16) 0.370(3) 0.756(2) 0.054(14) Uiso 1 0
C167 0.37448(7) 0.35158(17) 0.63439(13) 0.0292(12) Uani 1 0
C168 0.33411(7) 0.28969(17) 0.57110(15) 0.0320(13) Uani 1 0
H219 0.360(2) 0.253(5) 0.563(4) 0.10(3) Uiso 1 0
C170 0.3037 0.2529 0.5984 0.0415604 Uani 1 0
H217 0.2859 0.2876 0.5995 0.05 Uiso 1 0
H218 0.2969 0.213 0.5731 0.05 Uiso 1 0
C171 0.31022 0.225 0.6612 0.0553043 Uani 1 0
C169 0.32863(7) 0.31383(18) 0.50622(16) 0.0347(14) Uani 1 0

loop_
_atom_site_aniso_label
_atom_site_aniso_U_11
_atom_site_aniso_U_22
_atom_site_aniso_U_33
_atom_site_aniso_U_23
_atom_site_aniso_U_13
_atom_site_aniso_U_12
S3 0.0287(3) 0.0224(3) 0.0213(2) -0.0051(2) 0.0045(2) -0.0031(2)
S2 0.0303(4) 0.0468(5) 0.0446(4) 0.0130(3) 0.0011(3) -0.0209(3)
S5 0.0255(3) 0.0185(3) 0.0355(3) -0.0041(2) -0.0048(2) 0.0035(2)
S6 0.0361(3) 0.0199(3) 0.0174(2) -0.00058(19) 0.0001(2) 0.0025(2)
S4 0.0233(3) 0.0227(3) 0.0274(2) -0.0003(2) -0.0021(2) -0.0076(2)
S1 0.0278(4) 0.0711(7) 0.0513(4) 0.0014(4) 0.0124(3) -0.0069(4)
O2 0.0522(19) 0.0501(18) 0.106(3) -0.0211(19) 0.0284(19) -0.0028(15)
O4 0.133 0.078 0.058 0.019 -0.019 -0.061
O3 0.0344(17) 0.118(4) 0.103(3) 0.020(3) 0.0223(18) -0.007(2)
O5 0.0283(11) 0.0226(9) 0.0504(11) 0.0087(8) 0.0134(9) -0.0011(8)
O1 0.0283(11) 0.0479(13) 0.0350(9) -0.0066(9) 0.0110(8) 0.0065(10)
O33 0.0163(8) 0.0330(10) 0.0272(8) -0.0010(7) 0.0030(6) 0.0013(7)
O32 0.0571(16) 0.0457(13) 0.0179(8) 0.0013(8) -0.0050(8) -0.0106(12)
O35 0.0405(14) 0.0249(10) 0.0611(14) 0.0171(10) -0.0137(11) 0.0012(10)
O34 0.0194(9) 0.0318(10) 0.0254(7) 0.0046(7) 0.0047(6) -0.0014(7)
O31 0.0296(10) 0.0265(9) 0.0195(7) 0.0024(6) 0.0034(6) 0.0012(8)
O30 0.105 0.0347 0.0166 -0.0012 0.0078 -0.0012
O29 0.0334(11) 0.0455(12) 0.0206(7) 0.0064(8) -0.0026(7) -0.0208(10)
O28 0.0278(9) 0.0220(8) 0.0199(7) 0.0022(6) -0.0036(6) 0.0014(7)
O27 0.0246(9) 0.0276(9) 0.0145(6) -0.0018(6) -0.0012(6) -0.0013(7)
O26 0.0331(10) 0.0210(8) 0.0187(7) -0.0025(6) -0.0069(6) -0.0024(7)
O37 0.0244(11) 0.0434(13) 0.0553(13) 0.0024(11) -0.0096(9) -0.0058(10)
O36 0.056 0.12 0.062 0.029 0.0146 -0.031
O25 0.0359(11) 0.0312(10) 0.0172(7) 0.0060(7) -0.0036(7) -0.0035(8)
O24 0.0251(9) 0.0251(8) 0.0171(6) 0.0033(6) -0.0029(6) -0.0049(7)
O23 0.0231(9) 0.0365(10) 0.0178(7) -0.0005(7) 0.0031(6) -0.0085(8)
O22 0.0243(9) 0.0223(8) 0.0179(6) 0.0023(6) -0.0026(6) -0.0036(7)
O21 0.0250(9) 0.0216(8) 0.0197(7) 0.0031(6) -0.0038(6) 0.0011(7)
O20 0.0277(10) 0.0300(9) 0.0226(7) 0.0003(7) 0.0037(7) -0.0119(8)
O19 0.0261(9) 0.0204(8) 0.0210(7) -0.0004(6) 0.0046(6) -0.0011(7)
O18 0.0444(14) 0.0543(15) 0.0365(10) 0.0253(11) -0.0081(10) -0.0118(12)
O17 0.0495(14) 0.0228(9) 0.0384(10) -0.0003(8) 0.0147(10) -0.0144(9)
O38 0.0184(8) 0.0200(8) 0.0287(8) 0.0014(6) -0.0027(6) -0.0069(7)
O16 0.0213(9) 0.0247(9) 0.0340(9) 0.0056(7) -0.0070(7) -0.0019(7)
O15 0.0292 0.0562 0.0243 -0.0087 0.008 -0.0177
O39 0.0299 0.085 0.093 -0.032 -0.0003 0.0002
O40 0.055 0.084 0.093 -0.02 -0.0015 0.033
O14 0.0279(10) 0.0264(9) 0.0186(7) 0.0021(6) 0.0062(6) 0.0012(7)
O13 0.0229(9) 0.0248(8) 0.0207(7) -0.0020(6) 0.0027(6) -0.0022(7)
O12 0.0234(9) 0.0245(9) 0.0241(7) 0.0068(6) 0.0067(6) 0.0032(7)
O11 0.0271(9) 0.0263(9) 0.0200(7) 0.0059(6) 0.0011(6) -0.0062(7)
O10 0.0268(9) 0.0307(9) 0.0159(6) 0.0048(6) 0.0019(6) 0.0002(7)
O41 0.0231(9) 0.0265(9) 0.0295(8) 0.0011(7) -0.0021(7) 0.0000(8)
O9 0.0621(18) 0.0359(12) 0.0441(12) -0.0018(10) 0.0310(12) -0.0067(12)
O61 0.0292(11) 0.0311(11) 0.0497(12) -0.0028(9) -0.0007(9) 0.0050(9)
O42 0.093 0.068 0.168 0 -0.018 -0.004
O8 0.0209(10) 0.0661(17) 0.0458(12) 0.0315(12) 0.0107(9) 0.0056(11)
O43 0.0214(10) 0.0397(12) 0.0358(9) 0.0126(8) 0.0065(8) 0.0073(8)
O7 0.0446(15) 0.0679(19) 0.0400(11) 0.0340(13) 0.0051(10) 0.0072(14)
O6 0.0284(10) 0.0381(11) 0.0223(7) -0.0032(7) -0.0030(7) 0.0046(8)
O44 0.0253(10) 0.0327(10) 0.0365(9) 0.0062(8) 0.0012(8) 0.0041(8)
O45 0.0321(11) 0.0315(10) 0.0376(10) -0.0007(8) 0.0135(8) 0.0025(9)
O46 0.0293(12) 0.0383(13) 0.0716(17) -0.0034(12) -0.0025(11) 0.0004(10)
O47 0.0287(12) 0.0492(15) 0.0639(15) 0.0126(13) 0.0132(11) -0.0065(11)
O48 0.0426(18) 0.091(3) 0.092(3) 0.016(2) 0.0257(18) -0.0033(18)
O49 0.0347(16) 0.066(2) 0.141(4) 0.027(2) -0.036(2) -0.0124(16)
O50 0.086(3) 0.054(2) 0.144(4) 0.037(3) -0.018(3) -0.006(2)
O64 0.0877 0.0877 0.0877 0 0.0007194 0
O51 0.063(3) 0.084(3) 0.125(4) 0.026(3) -0.004(3) -0.034(2)
O52 0.0326(14) 0.081(2) 0.0709(18) 0.0026(17) -0.0135(13) 0.0122(15)
O53 0.0276(12) 0.0666(19) 0.0569(14) -0.0128(14) -0.0056(11) -0.0046(12)
O54 0.067(2) 0.0462(18) 0.091(2) 0.0018(17) -0.016(2) 0.0180(17)
O62 0.062 0.0414 0.089 -0.006 -0.0011 0.005
O63 0.0577 0.0456 0.077 -0.0155 0.0108 0.0066
O55 0.0345(12) 0.0376(11) 0.0350(9) -0.0038(8) 0.0177(8) 0.0009(9)
O56 0.0220(9) 0.0362(11) 0.0369(9) -0.0059(8) 0.0099(8) -0.0029(8)
O57 0.0176(9) 0.0463(13) 0.0550(12) -0.0225(11) -0.0058(9) 0.0099(9)
O60 0.053 0.144 0.074 0.015 0.0131 0.015
O58 0.0244(10) 0.0405(12) 0.0414(10) -0.0140(9) 0.0078(8) 0.0007(9)
O59 0.0410(14) 0.0403(13) 0.0463(12) -0.0060(10) -0.0172(10) -0.0066(11)
N3 0.056 0.067 0.075 0.016 0.013 -0.009
N1 0.0242(11) 0.0351(12) 0.0271(9) 0.0048(9) 0.0103(8) -0.0043(10)
N2 0.0289(13) 0.0447(15) 0.0306(10) -0.0043(10) 0.0106(9) -0.0051(11)
N4 0.0177(10) 0.0210(9) 0.0206(8) 0.0012(7) 0.0091(7) -0.0029(8)
N32 0.0156(9) 0.0196(9) 0.0243(8) -0.0023(7) 0.0050(7) -0.0041(7)
N31 0.0221(10) 0.0216(9) 0.0184(8) 0.0008(7) 0.0002(7) -0.0050(8)
N30 0.0335(12) 0.0270(11) 0.0192(8) -0.0019(8) 0.0030(8) 0.0086(9)
N29 0.0605 0.0298 0.0191 0.0031 -0.003 -0.0178
N28 0.0261(11) 0.0366(12) 0.0150(7) 0.0005(8) 0.0022(7) -0.0119(9)
N27 0.0229(10) 0.0196(9) 0.0123(7) -0.0014(6) -0.0007(6) -0.0037(7)
N38 0.0221(11) 0.0238(10) 0.0353(10) 0.0030(9) 0.0058(8) -0.0009(9)
N33 0.0327 0.0362 0.035 -0.0069 0.0073 -0.0098
N39 0.0252(12) 0.0355(13) 0.0300(10) 0.0089(9) 0.0087(9) 0.0019(10)
N34 0.102 0.053 0.0419 -0.0068 0.021 -0.033
N40 0.0261(12) 0.0398(14) 0.0315(10) 0.0011(10) 0.0049(9) -0.0005(10)
N35 0.079 0.057 0.049 -0.0204 0.0224 -0.04
N26 0.0227(10) 0.0202(9) 0.0198(8) -0.0019(7) -0.0042(7) -0.0033(8)
N25 0.0228(10) 0.0240(9) 0.0162(7) 0.0033(7) -0.0008(7) -0.0016(8)
N37 0.0324(15) 0.0499(18) 0.0464(14) -0.0064(13) -0.0165(12) 0.0080(14)
N36 0.076 0.076 0.076 0 0.00062342 0
N24 0.0259(11) 0.0227(9) 0.0135(7) 0.0022(7) -0.0001(7) -0.0018(8)
N23 0.0232(10) 0.0199(9) 0.0150(7) 0.0001(6) -0.0013(7) 0.0012(8)
N22 0.0200(9) 0.0186(8) 0.0149(7) -0.0011(6) -0.0004(6) -0.0011(7)
N21 0.0239(10) 0.0132(8) 0.0182(7) 0.0044(6) 0.0005(7) -0.0021(7)
N20 0.0206(10) 0.0190(9) 0.0152(7) 0.0033(6) -0.0007(6) -0.0028(7)
N19 0.0203(9) 0.0199(9) 0.0187(8) 0.0000(7) 0.0007(7) -0.0020(8)
N18 0.0234(10) 0.0216(9) 0.0147(7) 0.0016(6) 0.0017(7) -0.0023(8)
N17 0.0245(11) 0.0148(8) 0.0261(9) -0.0008(7) 0.0047(8) -0.0057(8)
N16 0.0209(10) 0.0154(8) 0.0222(8) -0.0011(7) 0.0047(7) -0.0031(7)
N15 0.0250(11) 0.0162(9) 0.0254(8) -0.0046(7) 0.0025(7) -0.0053(8)
N14 0.0261(11) 0.0239(10) 0.0198(8) -0.0075(7) 0.0044(7) -0.0071(8)
N13 0.0203(10) 0.0216(9) 0.0176(7) -0.0002(7) 0.0023(7) -0.0032(8)
N12 0.0230(10) 0.0188(9) 0.0171(7) -0.0013(6) 0.0015(7) -0.0046(8)
N11 0.0203(9) 0.0185(9) 0.0167(7) 0.0017(6) 0.0038(6) 0.0008(7)
N10 0.0194(9) 0.0250(9) 0.0138(7) 0.0006(7) 0.0025(6) -0.0028(8)
N9 0.0268(11) 0.0228(10) 0.0181(8) 0.0044(7) 0.0023(7) 0.0045(8)
N8 0.0186(10) 0.0240(10) 0.0226(8) 0.0053(7) 0.0025(7) 0.0038(8)
N7 0.0163(9) 0.0238(10) 0.0244(8) 0.0095(7) 0.0015(7) 0.0034(8)
N6 0.0186(10) 0.0478(15) 0.0272(9) 0.0102(10) -0.0006(8) -0.0009(10)
N5 0.0216(10) 0.0361(12) 0.0165(7) 0.0035(8) 0.0027(7) -0.0067(9)
N41 0.0259(12) 0.0164(9) 0.0402(11) -0.0035(8) 0.0098(9) -0.0016(8)
N42 0.0239(12) 0.0322(12) 0.0432(12) 0.0018(10) 0.0126(10) -0.0034(10)
N43 0.0196(12) 0.0368(14) 0.0521(14) 0.0077(12) 0.0088(10) -0.0030(10)
N44 0.0265(14) 0.0421(16) 0.072(2) 0.0182(15) 0.0032(13) -0.0060(12)
N45 0.0282(15) 0.055(2) 0.079(2) 0.0210(18) -0.0045(15) -0.0108(14)
N46 0.0278(15) 0.053(2) 0.091(3) 0.0295(19) -0.0133(16) -0.0142(14)
N47 0.0230(14) 0.060(2) 0.088(3) 0.025(2) 0.0048(15) -0.0015(14)
N48 0.0220(14) 0.061(2) 0.072(2) 0.0213(18) 0.0042(13) -0.0087(14)
N49 0.0279(15) 0.055(2) 0.075(2) -0.0113(17) -0.0057(14) -0.0027(14)
N50 0.048(2) 0.061(2) 0.073(2) -0.0169(19) -0.0303(18) 0.0086(18)
N51 0.0434(16) 0.0358(14) 0.0364(12) -0.0078(10) -0.0068(11) 0.0145(13)
N52 0.0240(11) 0.0290(11) 0.0269(9) -0.0059(8) 0.0047(8) -0.0004(9)
N53 0.0152(10) 0.0306(12) 0.0382(11) -0.0090(9) 0.0025(8) 0.0042(8)
N54 0.0171(10) 0.0316(12) 0.0382(11) -0.0088(9) 0.0011(8) 0.0025(9)
N55 0.06 0.085 0.085 0.029 -0.014 0.014
C5 0.0360(17) 0.0404(17) 0.0467(16) -0.0050(13) 0.0118(13) -0.0022(14)
C4 0.0269 0.064 0.0318 0.0057 0.0083 -0.0021
C6 0.040(2) 0.051(2) 0.057(2) 0.0014(17) 0.0249(16) -0.0097(16)
C9 0.051 0.117 0.046 0.021 -0.0052 -0.039
C7 0.0311 0.082 0.066 0.006 0.007 -0.012
C10 0.092 0.092 0.092 0 0.00075467 0
C8 0.035 0.121 0.113 0.039 0.001 -0.004
C11 0.0194(11) 0.0252(12) 0.0288(10) -0.0036(9) 0.0103(9) -0.0072(9)
C3 0.0261(13) 0.0363(14) 0.0281(11) -0.0002(10) 0.0089(10) -0.0046(11)
C2 0.0213(12) 0.0273(12) 0.0271(10) -0.0021(9) 0.0062(9) -0.0077(10)
C1 0.0245(13) 0.0273(12) 0.0321(11) 0.0008(10) 0.0037(10) -0.0083(10)
C12 0.0174(10) 0.0181(10) 0.0209(9) -0.0022(8) 0.0051(7) -0.0045(9)
C13 0.0223(11) 0.0199(10) 0.0232(9) -0.0014(8) 0.0028(8) -0.0066(9)
C70 0.0163(10) 0.0182(10) 0.0224(9) -0.0017(7) 0.0020(8) -0.0038(8)
C85 0.031 0.0374 0.0284 -0.0056 0.006 -0.0049
C71 0.0168(11) 0.0233(10) 0.0257(10) 0.0003(9) 0.0055(8) 0.0015(9)
C84 0.0211(12) 0.0268(12) 0.0324(11) -0.0070(10) 0.0002(9) -0.0016(10)
C72 0.0181(11) 0.0335(13) 0.0332(11) 0.0003(10) 0.0116(9) 0.0010(10)
C73 0.0290(13) 0.0316(13) 0.0260(10) -0.0091(9) 0.0122(9) -0.0050(11)
C69 0.0198(11) 0.0246(11) 0.0212(9) -0.0060(8) 0.0027(8) -0.0035(9)
C68 0.0229(12) 0.0282(12) 0.0184(9) -0.0015(8) 0.0018(8) -0.0066(9)
C67 0.0203(11) 0.0233(11) 0.0170(8) 0.0033(8) 0.0026(7) -0.0001(9)
C74 0.0255(12) 0.0227(11) 0.0156(8) 0.0003(8) 0.0066(8) -0.0004(9)
C66 0.0177(10) 0.0260(11) 0.0202(9) -0.0026(8) 0.0039(8) 0.0021(9)
C65 0.067 0.0376 0.0266 -0.0065 0.0096 0.0256
C75 0.157 0.045 0.043 -0.0109 -0.011 0.063
C78 0.099 0.099 0.099 0 0.00081209 0
C80 0.076 0.17 0.071 0.035 0.005 -0.046
C76 0.102 0.102 0.102 0 0.0008367 0
C92 0.0388 0.074 0.0345 -0.0101 0.0058 -0.0218
C77 0.179 0.179 0.179 0 0.00146833 0
C64 0.081 0.0208 0.0192 -0.0011 0.0049 -0.0044
C63 0.097 0.061 0.0376 0.0243 -0.032 -0.058
C79 0.0823 0.0823 0.0823 0 0.0006751 0
C81 0.116 0.116 0.116 0 0.00095154 0
C62 0.0338(15) 0.0377(15) 0.0221(10) 0.0079(10) 0.0022(9) -0.0199(12)
C61 0.0202(12) 0.0329(13) 0.0201(9) 0.0018(9) 0.0022(8) 0.0003(10)
C82 0.0292(14) 0.0279(12) 0.0277(10) -0.0008(9) 0.0011(10) 0.0039(10)
C60 0.0264(12) 0.0200(10) 0.0133(8) -0.0024(7) 0.0032(7) -0.0064(9)
C59 0.0171(10) 0.0185(10) 0.0176(8) -0.0010(7) 0.0000(7) -0.0040(8)
C83 0.0178(11) 0.0269(11) 0.0191(8) -0.0032(8) -0.0016(8) -0.0013(9)
C94 0.069 0.104 0.061 0.046 -0.033 -0.058
C86 0.057 0.047 0.046 -0.0146 0.0233 -0.0176
C58 0.0174(10) 0.0226(10) 0.0184(8) -0.0012(8) -0.0001(7) 0.0006(8)
C57 0.0260(12) 0.0183(10) 0.0228(9) -0.0019(8) -0.0068(8) -0.0047(9)
C87 0.0306(14) 0.0187(11) 0.0335(11) 0.0006(9) -0.0095(10) -0.0021(10)
C56 0.0229(11) 0.0173(10) 0.0216(9) 0.0021(8) -0.0001(8) -0.0063(8)
C55 0.0244(12) 0.0276(12) 0.0209(9) 0.0100(9) 0.0013(8) -0.0030(10)
C88 0.0349 0.056 0.026 0.0143 0.0128 0.0142
C89 0.0297 0.125 0.0325 0.034 0.0112 0.004
C54 0.0262(12) 0.0225(11) 0.0176(8) -0.0032(8) 0.0030(8) 0.0006(9)
C53 0.0280(12) 0.0213(10) 0.0137(8) 0.0025(7) -0.0020(8) -0.0020(9)
C90 0.0301(13) 0.0206(11) 0.0203(9) 0.0002(8) -0.0049(8) -0.0081(10)
C91 0.0291(13) 0.0312(13) 0.0251(10) 0.0061(9) -0.0057(9) -0.0104(11)
C134 0.097 0.097 0.097 0 0.00079569 0
C93 0.051 0.12 0.036 0 0.0039 -0.045
C136 0.095 0.068 0.107 -0.011 0.024 -0.011
C95 0.057 0.05 0.118 0.046 -0.048 -0.026
C110 0.046(2) 0.0313(15) 0.0547(18) 0.0100(14) 0.0047(15) 0.0124(14)
C96 0.0388 0.03 0.071 0.011 -0.023 -0.0069
C52 0.0232(11) 0.0199(10) 0.0122(7) 0.0012(7) -0.0018(7) -0.0058(8)
C51 0.0202(11) 0.0215(10) 0.0156(8) 0.0012(7) -0.0013(7) -0.0016(8)
C97 0.0203(11) 0.0266(12) 0.0264(10) -0.0014(9) -0.0028(8) -0.0016(9)
C98 0.0219(12) 0.0368(14) 0.0312(11) -0.0073(10) -0.0045(9) 0.0021(11)
C50 0.0181(10) 0.0232(10) 0.0128(8) 0.0002(7) -0.0011(7) -0.0024(8)
C49 0.0147(10) 0.0199(10) 0.0149(7) 0.0024(7) 0.0004(7) -0.0022(8)
C99 0.0193(11) 0.0201(10) 0.0263(10) 0.0062(8) 0.0007(8) -0.0058(9)
C100 0.0198(12) 0.0342(14) 0.0438(14) 0.0163(12) -0.0038(11) -0.0098(11)
C101 0.0301(14) 0.0222(11) 0.0386(13) 0.0130(10) -0.0015(11) -0.0043(10)
C48 0.0192(10) 0.0160(9) 0.0168(8) 0.0047(7) 0.0009(7) -0.0053(8)
C47 0.0168(10) 0.0157(9) 0.0171(8) 0.0022(7) -0.0002(7) 0.0015(8)
C102 0.0299(13) 0.0170(10) 0.0246(10) -0.0017(8) 0.0023(9) -0.0017(9)
C46 0.0190(11) 0.0148(9) 0.0210(9) -0.0007(7) -0.0021(8) -0.0026(8)
C45 0.0182(10) 0.0178(9) 0.0160(8) 0.0032(7) 0.0013(7) -0.0037(8)
C104 0.0162(10) 0.0198(10) 0.0264(10) 0.0035(8) -0.0002(8) -0.0008(8)
C105 0.0221(12) 0.0246(11) 0.0230(9) 0.0052(8) -0.0033(8) -0.0072(9)
C106 0.0202(11) 0.0161(10) 0.0324(11) 0.0014(9) 0.0031(9) -0.0050(9)
C107 0.0257(12) 0.0229(11) 0.0261(10) -0.0017(9) 0.0016(9) -0.0049(9)
C44 0.0203(11) 0.0196(10) 0.0182(8) 0.0003(7) -0.0015(7) -0.0036(8)
C43 0.0222(11) 0.0169(10) 0.0195(9) 0.0007(7) -0.0006(8) 0.0003(8)
C108 0.0319(14) 0.0175(10) 0.0242(10) 0.0016(8) -0.0011(9) -0.0056(9)
C109 0.0359(14) 0.0185(10) 0.0248(10) 0.0054(8) -0.0041(9) -0.0026(10)
C111 0.049(2) 0.0355(16) 0.0476(16) 0.0215(13) -0.0081(15) -0.0090(15)
C42 0.0237(11) 0.0114(9) 0.0164(8) -0.0005(7) 0.0006(7) -0.0042(8)
C112 0.0247 0.0445 0.0213 -0.0016 0.0054 0.0032
C113 0.0323 0.04 0.0342 0.0004 0.0044 0.0047
C114 0.0235 0.0342 0.0284 0.0001 -0.0023 -0.0012
C41 0.0211(11) 0.0226(10) 0.0160(8) -0.0010(8) 0.0000(7) -0.0021(9)
C40 0.0233(12) 0.0253(11) 0.0253(10) 0.0078(9) 0.0021(9) 0.0038(9)
C39 0.0302(15) 0.0205(11) 0.0359(13) -0.0047(9) 0.0172(11) -0.0036(10)
C38 0.0217(12) 0.0164(10) 0.0328(11) 0.0011(8) 0.0073(9) -0.0017(9)
C37 0.0153(10) 0.0152(9) 0.0213(8) -0.0010(7) 0.0005(7) -0.0006(8)
C115 0.0150(10) 0.0155(9) 0.0203(8) 0.0011(7) -0.0022(7) -0.0020(8)
C116 0.0222(12) 0.0215(11) 0.0339(11) -0.0048(9) 0.0064(9) 0.0029(9)
C36 0.0171(10) 0.0144(9) 0.0210(8) -0.0018(7) 0.0025(7) -0.0008(8)
C117 0.054 0.037 0.063 0.0096 -0.004 0.0011
C118 0.075 0.034 0.067 0.0078 -0.001 -0.004
C119 0.065 0.0201 0.046 -0.0006 0.0098 -0.0127
C35 0.0284 0.0229 0.024 -0.0035 0.0035 -0.0093
C34 0.0299 0.0244 0.0252 -0.0066 0.0047 -0.0092
C33 0.0206(11) 0.0167(9) 0.0236(9) -0.0021(8) 0.0056(8) -0.0031(8)
C120 0.0233(12) 0.0252(12) 0.0298(11) -0.0031(9) 0.0057(9) -0.0013(10)
C121 0.0323 0.0315 0.0417 -0.006 0.0082 0.0031
C122 0.0346 0.069 0.048 -0.01 0.0081 0.0116
C32 0.0161(10) 0.0177(10) 0.0234(9) -0.0033(8) 0.0054(8) -0.0019(8)
C31 0.0207(11) 0.0179(10) 0.0191(8) -0.0026(7) 0.0011(8) -0.0024(8)
C123 0.0341(15) 0.0168(11) 0.0376(12) 0.0015(9) 0.0068(11) -0.0061(10)
C30 0.0228(11) 0.0138(9) 0.0208(9) 0.0030(7) 0.0015(8) -0.0017(8)
C29 0.0203(11) 0.0134(9) 0.0183(8) 0.0001(7) 0.0001(7) -0.0018(8)
C124 0.0249 0.0208 0.0233 0.0012 -0.0031 0.002
C125 0.03 0.0287 0.0354 0.0118 -0.0081 -0.0002
C126 0.065 0.085 0.041 0.005 -0.006 0.023
C127 0.0386 0.0359 0.055 -0.0087 -0.0142 0.0106
C28 0.0191(10) 0.0188(10) 0.0150(8) 0.0010(7) -0.0002(7) -0.0017(8)
C27 0.0204(11) 0.0174(9) 0.0174(8) 0.0019(7) 0.0018(7) -0.0032(8)
C103 0.0222(11) 0.0201(10) 0.0201(9) 0.0048(8) 0.0011(8) 0.0038(8)
C26 0.0193(11) 0.0225(10) 0.0155(8) -0.0003(7) 0.0030(7) 0.0034(8)
C25 0.0209(11) 0.0210(10) 0.0141(8) 0.0036(7) 0.0003(7) -0.0003(8)
C128 0.0257(13) 0.0286(12) 0.0186(9) 0.0023(9) -0.0021(8) -0.0071(10)
C24 0.0214(11) 0.0201(10) 0.0181(8) 0.0008(7) -0.0021(8) -0.0017(9)
C23 0.0278(13) 0.0250(11) 0.0224(10) 0.0014(8) 0.0027(9) 0.0034(10)
C129 0.0198(12) 0.0246(12) 0.0337(11) 0.0017(9) 0.0015(9) 0.0028(9)
C130 0.0331(16) 0.0261(13) 0.0496(16) -0.0038(12) -0.0048(13) -0.0032(12)
C22 0.0280(13) 0.0245(11) 0.0251(10) 0.0038(9) 0.0072(9) 0.0054(10)
C21 0.0186 0.0337 0.0286 0.0099 0.0012 0.0004
C131 0.0331(16) 0.0434(16) 0.0301(11) 0.0064(11) -0.0036(11) -0.0117(13)
C132 0.124 0.083 0.048 0.012 -0.021 -0.073
C133 0.104 0.077 0.075 -0.002 0 -0.033
C135 0.095 0.071 0.089 0.003 0.003 -0.014
C137 0.081 0.077 0.079 -0.014 -0.003 -0.005
C20 0.0196(11) 0.0323(12) 0.0217(9) 0.0075(9) 0.0052(8) 0.0055(10)
C19 0.0233(12) 0.0288(13) 0.0353(12) 0.0186(10) 0.0056(10) 0.0037(10)
C138 0.0357(16) 0.0288(14) 0.0492(16) 0.0190(13) 0.0117(13) 0.0073(12)
C139 0.059(3) 0.0233(15) 0.089(3) -0.0100(17) 0.030(2) -0.0050(15)
C18 0.0208(13) 0.0522(19) 0.0358(13) 0.0211(13) 0.0041(10) 0.0030(12)
C17 0.0230(13) 0.069(2) 0.0211(10) -0.0020(12) 0.0047(9) 0.0067(14)
C16 0.0196(11) 0.0346(13) 0.0217(9) 0.0077(9) 0.0039(8) 0.0044(10)
C15 0.0160(10) 0.0234(11) 0.0210(9) -0.0007(8) 0.0013(7) -0.0028(8)
C14 0.0273(13) 0.0247(11) 0.0208(9) -0.0022(8) 0.0049(9) -0.0045(10)
C140 0.0251(12) 0.0279(12) 0.0192(9) -0.0023(8) 0.0009(8) -0.0018(10)
C141 0.0282(13) 0.0182(11) 0.0343(11) -0.0024(9) 0.0115(10) -0.0007(10)
C199 0.0460(18) 0.0196(12) 0.0398(14) -0.0046(10) 0.0067(12) -0.0043(12)
C202 0.059(2) 0.0360(17) 0.0338(13) -0.0078(12) 0.0135(14) 0.0017(15)
C200 0.0462(19) 0.0277(13) 0.0362(13) -0.0018(11) 0.0002(13) -0.0081(13)
C201 0.080(3) 0.042(2) 0.0377(16) 0.0028(14) -0.0123(17) -0.018(2)
C142 0.0186(12) 0.0313(13) 0.0349(12) -0.0058(10) 0.0081(9) -0.0053(10)
C143 0.0192(12) 0.0311(13) 0.0435(14) 0.0100(11) 0.0061(10) -0.0015(10)
C195 0.0277 0.069 0.0373 -0.0024 0.0011 -0.0017
C198 0.046 0.159 0.038 0.011 0.0039 -0.009
C196 0.041 0.073 0.073 -0.035 -0.016 0.009
C197 0.049 0.126 0.067 -0.05 -0.016 0.013
C144 0.0229(13) 0.0356(14) 0.0368(12) 0.0126(11) 0.0036(10) -0.0013(11)
C145 0.0274(15) 0.052(2) 0.0454(15) 0.0122(15) 0.0046(12) -0.0068(14)
C191 0.0344(18) 0.075(3) 0.0471(17) 0.0213(18) -0.0017(14) -0.0185(19)
C194 0.062(3) 0.160(7) 0.0389(19) 0.001(3) 0.0022(19) -0.029(4)
C192 0.045(2) 0.063(3) 0.078(3) 0.042(2) -0.017(2) -0.016(2)
C193 0.064(4) 0.106(5) 0.118(5) 0.065(5) -0.040(4) -0.039(4)
C146 0.0201(13) 0.0350(16) 0.0592(18) 0.0089(14) -0.0005(12) -0.0054(11)
C190 0.049(2) 0.043(2) 0.086(3) 0.002(2) 0.004(2) -0.0172(19)
C189 0.077 0.057 0.098 0.02 -0.027 -0.033
C188 0.068 0.06 0.096 0.037 0.01 -0.022
C147 0.0333(18) 0.050(2) 0.063(2) 0.0212(18) 0.0054(16) -0.0117(16)
C148 0.0249(16) 0.058(2) 0.091(3) 0.027(2) 0.0026(18) -0.0136(17)
C149 0.029(2) 0.056(3) 0.137(5) 0.029(3) -0.035(3) -0.0102(18)
C150 0.0304(19) 0.061(3) 0.088(3) 0.025(2) -0.0102(19) -0.0073(18)
C151 0.0328(19) 0.058(3) 0.095(3) 0.017(2) -0.012(2) -0.0083(18)
C187 0.060(3) 0.077(4) 0.104(4) -0.011(3) 0.003(3) -0.004(3)
C152 0.0244(18) 0.058(3) 0.129(5) 0.044(3) -0.004(2) -0.0120(17)
C153 0.0227(18) 0.092(4) 0.131(5) 0.075(4) 0.001(2) -0.013(2)
C185 0.0843 0.0843 0.0843 0 0.0006915 0
C186 0.098 0.098 0.098 0 0.0008039 0
C154 0.0301(18) 0.061(3) 0.076(3) 0.025(2) -0.0013(17) -0.0117(18)
C155 0.0176(13) 0.057(2) 0.0608(19) 0.0085(17) -0.0033(13) -0.0038(14)
C156 0.0299(16) 0.054(2) 0.0520(18) 0.0095(16) 0.0055(13) -0.0146(15)
C157 0.0240(16) 0.055(2) 0.075(2) 0.0012(19) -0.0067(16) -0.0027(15)
C184 0.051(3) 0.055(3) 0.096(4) 0.013(3) 0.006(3) 0.004(2)
C183 0.057(3) 0.051(3) 0.160(7) -0.010(4) 0.036(4) 0.011(2)
C182 0.071(4) 0.065(3) 0.092(4) -0.023(3) -0.002(3) -0.011(3)
C158 0.034(2) 0.057(3) 0.087(3) -0.014(2) -0.002(2) -0.0095(18)
C159 0.0272(16) 0.067(3) 0.0525(18) -0.0180(18) -0.0036(14) 0.0025(16)
C160 0.052(3) 0.070(3) 0.080(3) -0.017(3) -0.033(2) 0.021(2)
C161 0.048(2) 0.048(2) 0.0551(19) -0.0103(16) -0.0193(17) 0.0215(18)
C162 0.0425(18) 0.0482(18) 0.0230(10) -0.0086(11) 0.0021(10) 0.0138(15)
C180 0.055 0.056 0.0376 -0.0162 0.0003 0.0093
C181 0.0418 0.049 0.048 -0.0131 0.0018 0.0055
C163 0.0373(15) 0.0299(13) 0.0216(9) -0.0027(9) 0.0064(10) 0.0043(11)
C164 0.0169(11) 0.0244(11) 0.0290(10) -0.0053(9) 0.0032(8) 0.0008(9)
C173 0.0289(14) 0.0323(13) 0.0287(11) -0.0018(10) 0.0110(10) -0.0057(11)
C174 0.0260(13) 0.0267(12) 0.0281(10) 0.0023(9) 0.0049(9) -0.0036(10)
C175 0.0323(15) 0.0279(13) 0.0352(12) -0.0051(10) 0.0009(11) -0.0045(11)
C176 0.0331(15) 0.0284(13) 0.0371(12) -0.0049(11) -0.0039(11) -0.0033(12)
C177 0.0320(14) 0.0245(12) 0.0306(11) 0.0027(9) 0.0020(10) 0.0004(10)
C178 0.0284(14) 0.0306(13) 0.0322(11) 0.0014(10) -0.0028(10) -0.0043(11)
C179 0.0334(14) 0.0256(12) 0.0253(10) -0.0013(9) 0.0011(9) -0.0088(11)
C165 0.0160(11) 0.0294(12) 0.0333(11) -0.0092(10) 0.0057(9) -0.0034(9)
C166 0.0156(11) 0.0370(15) 0.0450(14) -0.0182(12) -0.0040(10) 0.0059(11)
C172 0.0360(18) 0.056(2) 0.0366(14) -0.0147(14) -0.0096(13) 0.0161(16)
C167 0.0187(12) 0.0319(13) 0.0370(12) -0.0103(10) -0.0036(10) 0.0043(10)
C168 0.0150(11) 0.0319(14) 0.0490(15) -0.0124(12) -0.0023(10) 0.0056(10)
C170 0.0198 0.0388 0.066 -0.0023 -0.0046 -0.0003
C171 0.0319 0.073 0.061 0.008 -0.0004 -0.0043
C169 0.0185(12) 0.0319(14) 0.0536(16) -0.0128(12) 0.0045(11) 0.0054(11)

loop_
_atom_type_symbol
_atom_type_description
_atom_type_scat_dispersion_real
_atom_type_scat_dispersion_imag
_atom_type_scat_source
C C 0.0015 0.0009 'International Tables Vol C Tables 4.2.6.8 and 6.1.1.4'
H H 0 0 'International Tables Vol C Tables 4.2.6.8 and 6.1.1.4'
N N 0.003 0.0019 'International Tables Vol C Tables 4.2.6.8 and 6.1.1.4'
O O 0.0056 0.0036 'International Tables Vol C Tables 4.2.6.8 and 6.1.1.4'
S S 0.0826 0.0763 'International Tables Vol C Tables 4.2.6.8 and 6.1.1.4'

loop_
_geom_angle_atom_site_label_1
_geom_angle_atom_site_label_2
_geom_angle_atom_site_label_3
_geom_angle
_geom_angle_publ_flag
S3 S4 C14 105.01(10) yes
S2 S1 C156 101.15(16) yes
S5 S6 C103 103.08(9) yes
S6 S5 C102 103.83(10) yes
S4 S3 C13 103.54(9) yes
S1 S2 C1 102.54(11) yes
S3 C13 C12 113.46(16) yes
S2 C1 C2 114.92(19) yes
S5 C102 C47 114.43(17) yes
S6 C103 C27 112.48(17) yes
S4 C14 C15 114.19(16) yes
S1 C156 C155 113.7(3) yes
S3 C13 H309 108.63(19) yes
S3 C13 H310 109(2) yes
S2 C1 H314 98(3) yes
S2 C1 H315 104(3) yes
S5 C102 H106 107(3) yes
S5 C102 H107 106(3) yes
S6 C103 H104 110(2) yes
S6 C103 H105 101.2(18) yes
S4 C14 H307 110(2) yes
S4 C14 H308 105(3) yes
S1 C156 H213 111(3) yes
S1 C156 H214 107(2) yes
O39 C122 O40 123.2962 yes
O62 C181 O63 123.5207 yes
O58 C169 O59 125.6(3) yes
O2 C5 N2 125.0(3) yes
O5 C11 N4 122.8(2) yes
O1 C3 N1 122.9(3) yes
O33 C70 N32 123.1(2) yes
O32 C68 N31 123.4(3) yes
O31 C66 N30 124.1(2) yes
O30 C64 N29 122.36767 yes
O29 C62 N28 122.2(3) yes
O28 C60 N27 123.0(2) yes
O27 C58 N26 122.3(2) yes
O26 C56 N25 122.1(2) yes
O37 C98 N37 124.0(3) yes
O36 C89 N36 123.79041 yes
O25 C54 N24 123.0(2) yes
O24 C52 N23 123.2(2) yes
O23 C50 N22 122.6(2) yes
O22 C48 N21 122.1(2) yes
O21 C46 N20 123.2(2) yes
O20 C44 N19 122.9(2) yes
O19 C42 N18 119.4(2) yes
O18 C40 N17 122.2(3) yes
O17 C38 N16 123.9(2) yes
O16 C36 N15 121.7(2) yes
O15 C34 N14 122.75(8) yes
O14 C32 N13 121.6(2) yes
O13 C30 N12 121.8(2) yes
O12 C28 N11 121.3(2) yes
O11 C26 N10 124.2(2) yes
O10 C24 N9 122.3(2) yes
O9 C22 N8 121.9(3) yes
O8 C20 N7 124.0(2) yes
O7 C18 N6 125.7(4) yes
O6 C16 N5 121.9(3) yes
O44 C140 N41 124.4(3) yes
O45 C142 N42 123.3(3) yes
O46 C144 N43 124.1(3) yes
O47 C146 N44 122.5(3) yes
O48 C148 N45 120.6(5) yes
O49 C150 N46 122.9(5) yes
O50 C152 N47 125.9(6) yes
O51 C154 N48 125.5(5) yes
O52 C157 N49 125.0(5) yes
O53 C159 N50 124.8(5) yes
O54 C161 N51 122.9(5) yes
O55 C163 N52 124.4(3) yes
O56 C165 N53 124.8(3) yes
O57 C167 N54 124.6(3) yes
O60 C171 N55 124.51868 yes
O2 C5 C6 119.6(4) yes
O4 C9 C4 111.257847 yes
O4 C9 C10 109.784343 yes
O3 C7 C6 107.3(3) yes
O3 C7 C8 111.7(2) yes
O5 C11 C2 120.4(2) yes
O1 C3 C4 123.0(2) yes
O33 C70 C12 121.9(2) yes
O32 C68 C69 118.7(2) yes
O35 C87 C57 108.1(2) yes
O34 C74 C67 108.49(17) yes
O31 C66 C67 121.8(2) yes
O30 C64 C65 119.732199 yes
O29 C62 C63 119.9(2) yes
O28 C60 C61 120.1(2) yes
O27 C58 C59 120.5(2) yes
O26 C56 C57 122.4(2) yes
O37 C98 C97 120.3(3) yes
O36 C89 C88 119.36023 yes
O25 C54 C55 119.8(2) yes
O24 C52 C53 121.3(2) yes
O23 C50 C51 118.9(2) yes
O22 C48 C49 121.0(2) yes
O21 C46 C47 120.5(2) yes
O20 C44 C45 118.7(2) yes
O19 C42 C43 119.6(2) yes
O18 C40 C41 119.5(3) yes
O17 C38 C39 118.8(2) yes
O38 C115 C37 108.14(17) yes
O38 C115 C116 110.6(2) yes
O16 C36 C37 119.6(2) yes
O15 C34 C35 121.474226 yes
O39 C122 C121 118.760763 yes
O40 C122 C121 117.942215 yes
O14 C32 C33 120.1(2) yes
O13 C30 C31 120.7(2) yes
O12 C28 C29 120.9(2) yes
O11 C26 C27 118.7(2) yes
O10 C24 C25 120.0(2) yes
O41 C129 C23 107.4(2) yes
O41 C129 C130 110.7(2) yes
O9 C22 C23 119.8(3) yes
O61 C177 C176 119.0(3) yes
O61 C177 C178 121.3(3) yes
O42 C135 C134 115.845351 yes
O42 C135 C136 120.541713 yes
O8 C20 C21 120.0(2) yes
O43 C138 C19 110.1(3) yes
O43 C138 C139 110.6(3) yes
O7 C18 C19 117.3(3) yes
O6 C16 C17 119.2(2) yes
O44 C140 C15 120.9(2) yes
O45 C142 C141 122.7(3) yes
O46 C144 C143 120.2(3) yes
O47 C146 C145 122.3(3) yes
O48 C148 C147 120.0(5) yes
O49 C150 C149 120.5(4) yes
O50 C152 C151 115.0(7) yes
O64 C185 C153 107.3(3) yes
O64 C185 C186 110.488129 yes
O51 C154 C153 119.5(5) yes
O52 C157 C155 119.9(4) yes
O53 C159 C158 122.3(4) yes
O54 C161 C160 118.9(4) yes
O62 C181 C180 119.045003 yes
O63 C181 C180 117.427942 yes
O55 C163 C162 119.7(2) yes
O56 C165 C164 122.7(3) yes
O57 C167 C166 118.6(3) yes
O60 C171 C170 118.713208 yes
O58 C169 C168 119.2(3) yes
O59 C169 C168 115.1(3) yes
O4 C9 H15 107.8340381 yes
O3 C7 H8 107.6(3) yes
O35 C87 H70 117(2) yes
O35 C87 H71 107.5(18) yes
O34 C74 H27 107(2) yes
O34 C74 H28 111(3) yes
O38 C115 H148 111(2) yes
O41 C129 H191 121(4) yes
O43 C138 H207 111(3) yes
O64 C185 H255 109.0440972 yes
N38 C107 N39 121.2(3) yes
N38 C107 N40 119.1(3) yes
N33 C86 N34 121.94594685 yes
N33 C86 N35 116.34719828 yes
N39 C107 N40 119.7(3) yes
N34 C86 N35 121.66575635 yes
N3 C6 C5 104.6(3) yes
N3 C6 C7 110.0(3) yes
N1 C3 C4 114.2(2) yes
N1 C2 C11 106.3(2) yes
N1 C2 C1 111.2(2) yes
N2 C5 C6 115.1(3) yes
N2 C4 C9 109.28(11) yes
N2 C4 C3 109.64(16) yes
N4 C11 C2 116.7(3) yes
N4 C12 C13 109.51(19) yes
N4 C12 C70 111.3(2) yes
N32 C70 C12 114.9(2) yes
N32 C71 C72 103.0(2) yes
N32 C69 C73 103.3(2) yes
N32 C69 C68 113.28(19) yes
N31 C68 C69 117.8(2) yes
N31 C67 C74 111.3(2) yes
N31 C67 C66 107.27(18) yes
N30 C66 C67 114.1(2) yes
N30 C65 C75 108.29(9) yes
N30 C65 C64 112.10(10) yes
N29 C64 C65 117.900084202 yes
N29 C63 C62 110.85(11) yes
N28 C62 C63 117.9(2) yes
N28 C61 C82 110.9(2) yes
N28 C61 C60 111.3(2) yes
N27 C60 C61 117.0(2) yes
N27 C59 C83 109.80(18) yes
N27 C59 C58 112.01(19) yes
N38 C106 C105 110.1(2) yes
N33 C85 C84 110.12(10) yes
N26 C58 C59 117.05(19) yes
N26 C57 C87 111.36(19) yes
N26 C57 C56 111.0(2) yes
N25 C56 C57 115.5(2) yes
N25 C55 C88 110.99(17) yes
N25 C55 C54 110.5(2) yes
N37 C98 C97 115.6(3) yes
N36 C89 C88 116.845175562 yes
N24 C54 C55 117.2(2) yes
N24 C53 C90 107.84(18) yes
N24 C53 C52 109.69(19) yes
N23 C52 C53 115.53(18) yes
N23 C51 C97 110.57(18) yes
N23 C51 C50 111.3(2) yes
N22 C50 C51 118.44(18) yes
N22 C49 C99 111.22(17) yes
N22 C49 C48 110.06(19) yes
N21 C48 C49 116.85(18) yes
N21 C47 C102 106.63(18) yes
N21 C47 C46 111.89(19) yes
N20 C46 C47 116.24(19) yes
N20 C45 C104 109.75(18) yes
N20 C45 C44 113.64(19) yes
N19 C44 C45 118.39(19) yes
N19 C43 C108 111.70(19) yes
N19 C43 C42 114.44(19) yes
N18 C42 C43 120.92(19) yes
N18 C112 C113 103.46(8) yes
N18 C41 C114 103.74(16) yes
N18 C41 C40 114.0(2) yes
N17 C40 C41 118.2(2) yes
N17 C39 C38 115.0(2) yes
N16 C38 C39 117.2(2) yes
N16 C37 C115 109.31(18) yes
N16 C37 C36 109.32(19) yes
N15 C36 C37 118.4(2) yes
N15 C117 C118 103.18(8) yes
N15 C35 C119 105.04(9) yes
N15 C35 C34 112.00(8) yes
N14 C34 C35 115.45(9) yes
N14 C33 C120 111.2(2) yes
N14 C33 C32 112.6(2) yes
N13 C32 C33 118.3(2) yes
N13 C31 C123 111.28(19) yes
N13 C31 C30 111.44(19) yes
N12 C30 C31 117.4(2) yes
N12 C29 C124 110.42(15) yes
N12 C29 C28 111.4(2) yes
N11 C28 C29 117.78(19) yes
N11 C27 C103 111.83(18) yes
N11 C27 C26 112.01(19) yes
N10 C26 C27 117.15(19) yes
N10 C25 C128 108.54(18) yes
N10 C25 C24 110.52(19) yes
N9 C24 C25 117.77(19) yes
N9 C23 C129 112.0(2) yes
N9 C23 C22 111.4(2) yes
N8 C22 C23 118.4(2) yes
N8 C21 C131 108.36(15) yes
N8 C21 C20 111.92(14) yes
N7 C20 C21 115.97(19) yes
N7 C19 C138 111.7(2) yes
N7 C19 C18 114.8(3) yes
N6 C18 C19 116.7(2) yes
N6 C17 C16 114.9(2) yes
N5 C16 C17 118.8(3) yes
N5 C15 C14 110.9(2) yes
N5 C15 C140 109.0(2) yes
N41 C140 C15 114.7(2) yes
N41 C141 C199 111.7(2) yes
N41 C141 C142 109.1(2) yes
N42 C142 C141 114.1(3) yes
N42 C143 C195 112.0(2) yes
N42 C143 C144 106.5(3) yes
N43 C144 C143 115.7(3) yes
N43 C145 C191 112.2(3) yes
N43 C145 C146 107.3(3) yes
N44 C146 C145 115.1(4) yes
N44 C190 C189 102.9(4) yes
N44 C147 C188 102.8(3) yes
N44 C147 C148 112.2(3) yes
N45 C148 C147 119.4(5) yes
N45 C149 C150 110.8(4) yes
N46 C150 C149 116.5(4) yes
N46 C151 C187 111.5(5) yes
N46 C151 C152 110.4(5) yes
N47 C152 C151 119.0(5) yes
N47 C153 C185 109.6(3) yes
N47 C153 C154 110.2(4) yes
N48 C154 C153 115.0(6) yes
N48 C155 C156 109.0(4) yes
N48 C155 C157 110.4(3) yes
N49 C157 C155 115.0(4) yes
N49 C184 C183 103.1(5) yes
N49 C158 C182 101.7(5) yes
N49 C158 C159 112.8(4) yes
N50 C159 C158 113.0(4) yes
N50 C160 C161 115.8(4) yes
N51 C161 C160 118.1(5) yes
N51 C162 C180 113.9(3) yes
N51 C162 C163 113.3(2) yes
N52 C163 C162 115.9(3) yes
N52 C164 C173 112.9(2) yes
N52 C164 C165 108.4(2) yes
N53 C165 C164 112.4(2) yes
N53 C166 C172 108.6(3) yes
N53 C166 C167 114.5(2) yes
N54 C167 C166 116.7(2) yes
N54 C168 C170 109.1(2) yes
N54 C168 C169 113.4(3) yes
N55 C171 C170 116.758508564 yes
N3 C6 H9 113(3) yes
N1 C2 H313 103(3) yes
N2 C4 H16 116(3) yes
N4 C12 H311 113(3) yes
N32 C71 H22 109(2) yes
N32 C71 H23 116(3) yes
N32 C69 H24 122(2) yes
N31 C67 H29 113(2) yes
N30 C65 H40 107.67(10) yes
N29 C63 H49 111.4712453723 yes
N28 C61 H54 117(4) yes
N27 C59 H67 115(2) yes
N38 C106 H115 108(2) yes
N38 C106 H116 107(2) yes
N33 C85 H61 109.4883422996 yes
N33 C85 H62 109.5524126808 yes
N26 C57 H72 110(2) yes
N25 C55 H78 110(2) yes
N24 C53 H87 111(2) yes
N23 C51 H93 110(2) yes
N22 C49 H102 106(2) yes
N21 C47 H108 106(2) yes
N20 C45 H121 109(2) yes
N19 C43 H132 103(2) yes
N18 C112 H137 111.23(8) yes
N18 C112 H138 110.91(8) yes
N18 C41 H139 114(2) yes
N17 C39 H141 112(4) yes
N17 C39 H142 112(3) yes
N16 C37 H149 107(2) yes
N15 C117 H154 110.89(8) yes
N15 C117 H155 111.10(8) yes
N15 C35 H156 109.94(8) yes
N14 C33 H162 102(2) yes
N13 C31 H167 111(2) yes
N12 C29 H178 103(2) yes
N11 C27 H180 108(3) yes
N10 C25 H185 107.5(17) yes
N9 C23 H192 107(4) yes
N8 C21 H201 108.08(9) yes
N7 C19 H208 108(2) yes
N6 C17 H210 111(3) yes
N6 C17 H211 112(4) yes
N5 C15 H306 107(3) yes
N41 C141 H304 109(2) yes
N42 C143 H293 112(3) yes
N43 C145 H282 105(4) yes
N44 C190 H266 103(4) yes
N44 C190 H267 106(3) yes
N44 C147 H272 110(3) yes
N45 C149 H263 101(4) yes
N45 C149 H264 121(6) yes
N46 C151 H261 106.8(4) yes
N47 C153 H256 117(9) yes
N48 C155 H249 117(3) yes
N49 C184 H242 110(3) yes
N49 C184 H243 100(5) yes
N49 C158 H248 103(3) yes
N50 C160 H239 115(4) yes
N50 C160 H240 116(5) yes
N51 C162 H237 109(2) yes
N52 C164 H233 104(2) yes
N53 C166 H224 103(3) yes
N54 C168 H219 103(4) yes
C9 O4 H11 108.73165133405 yes
C7 O3 H4 112.1(5) yes
C74 O34 H26 108.68(17) yes
C87 O35 H69 101(3) yes
C115 O38 H144 110(2) yes
C129 O41 H187 105(3) yes
C135 O42 H194 109.18254116599 yes
C138 O43 H203 109.8(2) yes
C185 O64 H251 113.52670809368 yes
C177 O61 H226 101(3) yes
C5 N2 C4 118.5(3) yes
C11 N4 C12 119.9(2) yes
C3 N1 C2 122.4(3) yes
C70 N32 C71 127.6(2) yes
C70 N32 C69 119.2(2) yes
C85 N33 C86 121.99707983073 yes
C71 N32 C69 111.68(19) yes
C68 N31 C67 122.3(2) yes
C66 N30 C65 120.74(18) yes
C64 N29 C63 119.11751810003 yes
C62 N28 C61 118.9(2) yes
C60 N27 C59 120.22(18) yes
C58 N26 C57 118.96(19) yes
C56 N25 C55 120.4(2) yes
C54 N24 C53 121.7(2) yes
C52 N23 C51 118.49(18) yes
C50 N22 C49 118.86(17) yes
C48 N21 C47 120.42(18) yes
C46 N20 C45 120.04(19) yes
C106 N38 C107 126.1(2) yes
C44 N19 C43 119.32(19) yes
C42 N18 C112 127.79(16) yes
C42 N18 C41 119.18(18) yes
C112 N18 C41 111.76(18) yes
C40 N17 C39 123.0(2) yes
C38 N16 C37 123.1(2) yes
C36 N15 C117 126.17(19) yes
C36 N15 C35 120.5(2) yes
C117 N15 C35 112.38(14) yes
C34 N14 C33 119.83(18) yes
C32 N13 C31 120.27(19) yes
C30 N12 C29 120.38(19) yes
C28 N11 C27 117.79(19) yes
C26 N10 C25 120.67(18) yes
C24 N9 C23 116.9(2) yes
C22 N8 C21 120.92(19) yes
C20 N7 C19 121.6(2) yes
C18 N6 C17 121.3(3) yes
C16 N5 C15 120.7(2) yes
C140 N41 C141 122.5(3) yes
C142 N42 C143 123.2(3) yes
C144 N43 C145 121.4(3) yes
C146 N44 C190 126.5(4) yes
C146 N44 C147 119.4(4) yes
C190 N44 C147 112.1(3) yes
C148 N45 C149 124.6(5) yes
C150 N46 C151 124.1(4) yes
C152 N47 C153 122.7(5) yes
C154 N48 C155 117.7(5) yes
C157 N49 C184 129.1(5) yes
C157 N49 C158 118.7(4) yes
C184 N49 C158 112.2(4) yes
C159 N50 C160 119.2(4) yes
C161 N51 C162 122.5(4) yes
C163 N52 C164 122.1(3) yes
C165 N53 C166 122.4(3) yes
C167 N54 C168 124.0(2) yes
C5 N2 H10 125(3) yes
C4 N2 H10 116(3) yes
C6 N3 H1 109.82(15) yes
C6 N3 H2 110.35(17) yes
C6 N3 H3 110.36(18) yes
C11 N4 H312 116(3) yes
C3 N1 H17 124(2) yes
C2 N1 H17 113(2) yes
C12 N4 H312 123(3) yes
C85 N33 H60 119.92253940251 yes
C68 N31 H25 114(3) yes
C67 N31 H25 123(3) yes
C66 N30 H30 119(3) yes
C65 N30 H30 118(3) yes
C64 N29 H41 119.4059456 yes
C63 N29 H41 121.46993824102 yes
C62 N28 H50 121(2) yes
C61 N28 H50 120(2) yes
C60 N27 H55 117(3) yes
C59 N27 H55 122(3) yes
C86 N33 H60 118.07796436898 yes
C86 N34 H56 119.58915420457 yes
C86 N34 H57 120.41009184085 yes
C86 N35 H58 119.03143105456 yes
C86 N35 H59 120.91848535759 yes
C58 N26 H68 118(2) yes
C57 N26 H68 123(2) yes
C56 N25 H73 121(3) yes
C55 N25 H73 118(3) yes
C89 N36 H74 118.07533215058 yes
C89 N36 H75 121.77401677089 yes
C54 N24 H79 119(3) yes
C53 N24 H79 119(3) yes
C52 N23 H88 123(2) yes
C51 N23 H88 119(2) yes
C98 N37 H89 115(6) yes
C98 N37 H90 128(5) yes
C50 N22 H94 122(2) yes
C49 N22 H94 119(2) yes
C48 N21 H103 123(3) yes
C47 N21 H103 116(3) yes
C46 N20 H109 115(3) yes
C45 N20 H109 125(3) yes
C106 N38 H114 120(3) yes
C107 N38 H114 114(3) yes
C107 N39 H110 121(2) yes
C107 N39 H111 115(3) yes
C107 N40 H112 117(3) yes
C107 N40 H113 125(2) yes
C44 N19 H122 122(3) yes
C43 N19 H122 118(3) yes
C40 N17 H140 122(3) yes
C39 N17 H140 115(3) yes
C38 N16 H143 114(3) yes
C37 N16 H143 123(3) yes
C34 N14 H157 121.1(17) yes
C33 N14 H157 119.0(17) yes
C32 N13 H163 122(3) yes
C31 N13 H163 118(3) yes
C30 N12 H168 120(5) yes
C29 N12 H168 119(5) yes
C28 N11 H179 125(3) yes
C27 N11 H179 117(3) yes
C26 N10 H181 117(2) yes
C25 N10 H181 122(2) yes
C24 N9 H186 126(4) yes
C23 N9 H186 117(4) yes
C22 N8 H193 121(3) yes
C21 N8 H193 118(3) yes
C20 N7 H202 122(3) yes
C19 N7 H202 116(3) yes
C18 N6 H209 116(3) yes
C17 N6 H209 122(3) yes
C16 N5 H212 125(3) yes
C15 N5 H212 114(3) yes
C140 N41 H305 116(2) yes
C141 N41 H305 121(2) yes
C142 N42 H294 118(2) yes
C143 N42 H294 118(2) yes
C144 N43 H283 117(3) yes
C145 N43 H283 120(3) yes
C148 N45 H265 116.3(4) yes
C149 N45 H265 119.1(5) yes
C150 N46 H262 126(4) yes
C151 N46 H262 110(4) yes
C152 N47 H257 118.4(4) yes
C153 N47 H257 118.9(6) yes
C154 N48 H250 126(6) yes
C155 N48 H250 116(6) yes
C159 N50 H241 119(4) yes
C160 N50 H241 121(4) yes
C161 N51 H238 118(3) yes
C162 N51 H238 119(3) yes
C163 N52 H234 110(3) yes
C164 N52 H234 128(3) yes
C165 N53 H225 121(3) yes
C166 N53 H225 116(3) yes
C167 N54 H220 120(3) yes
C168 N54 H220 115(3) yes
C171 N55 H215 122.10932854518 yes
C171 N55 H216 117.82024949748 yes
C5 C6 C7 112.3(3) yes
C4 C9 C10 112.38583924671 yes
C6 C7 C8 113.84(16) yes
C9 C4 C3 110.69(12) yes
C11 C2 C1 107.8(2) yes
C13 C12 C70 110.50(19) yes
C85 C84 C83 115.5(2) yes
C71 C72 C73 102.1(2) yes
C84 C83 C59 113.27(19) yes
C72 C73 C69 104.2(2) yes
C73 C69 C68 111.2(2) yes
C74 C67 C66 109.4(2) yes
C65 C75 C78 108.4980230058 yes
C65 C75 C76 125.38691794136 yes
C75 C65 C64 113.70305202527 yes
C75 C76 C77 109.69215949188 yes
C78 C75 C76 112.07382673611 yes
C80 C79 C81 108.95343068563 yes
C92 C91 C90 121.3(2) yes
C92 C91 C96 119.91(19) yes
C92 C93 C94 119.94285280349 yes
C82 C61 C60 111.2(2) yes
C83 C59 C58 110.44(19) yes
C94 C95 C96 120.29547489092 yes
C87 C57 C56 110.0(2) yes
C55 C88 C89 112.20(10) yes
C88 C55 C54 110.7(2) yes
C53 C90 C91 112.08(19) yes
C90 C53 C52 112.2(2) yes
C90 C91 C96 118.7(2) yes
C91 C92 C93 119.91(12) yes
C91 C96 C95 120.59(11) yes
C134 C133 C132 120.30116236155 yes
C134 C135 C136 123.61125250346 yes
C93 C94 C95 119.2966099437 yes
C136 C137 C132 119.64080325543 yes
C110 C109 C108 111.9(2) yes
C110 C109 C111 110.9(3) yes
C51 C97 C98 111.2(2) yes
C97 C51 C50 111.0(2) yes
C49 C99 C100 110.7(2) yes
C49 C99 C101 109.2(2) yes
C99 C49 C48 113.1(2) yes
C100 C99 C101 111.0(2) yes
C102 C47 C46 112.38(19) yes
C45 C104 C105 112.0(2) yes
C104 C45 C44 109.7(2) yes
C104 C105 C106 113.1(2) yes
C43 C108 C109 115.9(2) yes
C108 C43 C42 109.6(2) yes
C108 C109 C111 108.6(3) yes
C112 C113 C114 104.19326924304 yes
C113 C114 C41 105.05(8) yes
C114 C41 C40 109.72(19) yes
C37 C115 C116 112.0(2) yes
C115 C37 C36 106.85(17) yes
C117 C118 C119 103.91092065092 yes
C118 C119 C35 101.19881873798 yes
C119 C35 C34 109.74560438332 yes
C33 C120 C121 114.89(19) yes
C120 C33 C32 109.6(2) yes
C120 C121 C122 114.26(11) yes
C123 C31 C30 111.7(2) yes
C29 C124 C125 112.64(9) yes
C124 C29 C28 110.83(16) yes
C124 C125 C126 111.20868880001 yes
C124 C125 C127 111.62951170439 yes
C126 C125 C127 110.43412333578 yes
C103 C27 C26 110.3(2) yes
C128 C25 C24 112.6(2) yes
C23 C129 C130 112.7(2) yes
C129 C23 C22 111.6(2) yes
C21 C131 C132 119.51(19) yes
C131 C21 C20 113.21(18) yes
C131 C132 C133 126.12(15) yes
C131 C132 C137 113.56(15) yes
C133 C134 C135 117.0620567894 yes
C133 C132 C137 120.31145371632 yes
C135 C136 C137 118.96261741055 yes
C19 C138 C139 112.3(3) yes
C138 C19 C18 106.5(3) yes
C14 C15 C140 110.31(19) yes
C141 C199 C202 109.3(3) yes
C141 C199 C200 113.2(3) yes
C199 C141 C142 111.0(2) yes
C199 C200 C201 115.7(3) yes
C202 C199 C200 110.9(3) yes
C143 C195 C198 108.81(11) yes
C143 C195 C196 111.24(12) yes
C195 C143 C144 108.7(2) yes
C195 C196 C197 110.50547859185 yes
C198 C195 C196 112.19214085713 yes
C145 C191 C194 107.3(4) yes
C145 C191 C192 112.8(4) yes
C191 C145 C146 109.9(3) yes
C191 C192 C193 112.9(6) yes
C194 C191 C192 113.6(5) yes
C190 C189 C188 105.0(2) yes
C189 C188 C147 105.72(17) yes
C188 C147 C148 113.2(3) yes
C187 C151 C152 112.0(5) yes
C153 C185 C186 112.34(17) yes
C185 C153 C154 111.0(6) yes
C156 C155 C157 108.2(3) yes
C184 C183 C182 102.2(5) yes
C183 C182 C158 103.8(5) yes
C182 C158 C159 112.8(5) yes
C162 C180 C181 116.07(14) yes
C180 C162 C163 110.5(2) yes
C164 C173 C174 112.8(2) yes
C173 C164 C165 111.4(2) yes
C173 C174 C175 122.3(3) yes
C173 C174 C179 119.2(3) yes
C174 C175 C176 120.4(3) yes
C174 C179 C178 122.4(3) yes
C175 C174 C179 118.5(3) yes
C175 C176 C177 120.5(3) yes
C176 C177 C178 119.7(3) yes
C177 C178 C179 118.5(3) yes
C172 C166 C167 109.0(3) yes
C168 C170 C171 112.33(12) yes
C170 C168 C169 113.0(2) yes
C5 C6 H9 111(4) yes
C4 C9 H15 107.79404433487 yes
C6 C7 H8 108.13(18) yes
C9 C4 H16 110(3) yes
C9 C10 H12 109.43473727123 yes
C9 C10 H13 109.60174505512 yes
C9 C10 H14 109.48434180258 yes
C7 C6 H9 106(3) yes
C7 C8 H5 109.52905277915 yes
C7 C8 H6 109.45199855123 yes
C7 C8 H7 109.52824050059 yes
C10 C9 H15 107.5920053116 yes
C8 C7 H8 108.07896768078 yes
C11 C2 H313 118(3) yes
C3 C4 H16 100(2) yes
C2 C1 H314 111(3) yes
C2 C1 H315 110(3) yes
C1 C2 H313 110(3) yes
C12 C13 H309 108.7(2) yes
C12 C13 H310 112(3) yes
C13 C12 H311 109(3) yes
C70 C12 H311 103(3) yes
C85 C84 H63 102(3) yes
C85 C84 H64 108(3) yes
C71 C72 H20 113(4) yes
C71 C72 H21 110(4) yes
C84 C85 H61 109.89(10) yes
C84 C85 H62 109.57(11) yes
C84 C83 H65 117(2) yes
C84 C83 H66 110(2) yes
C72 C71 H22 113(2) yes
C72 C71 H23 109(3) yes
C72 C73 H18 110.9(3) yes
C72 C73 H19 110.4(3) yes
C73 C72 H20 118(4) yes
C73 C72 H21 110(4) yes
C73 C69 H24 112(3) yes
C69 C73 H18 112.1(3) yes
C69 C73 H19 110.9(3) yes
C68 C69 H24 95(3) yes
C67 C74 H27 109(2) yes
C67 C74 H28 104(3) yes
C74 C67 H29 104(2) yes
C66 C67 H29 113(2) yes
C65 C75 H39 102.51433352809 yes
C75 C65 H40 107.34572410038 yes
C75 C78 H36 109.52888877036 yes
C75 C78 H37 109.63474375107 yes
C75 C78 H38 109.48467531285 yes
C75 C76 H34 109.87478016667 yes
C75 C76 H35 109.88654816719 yes
C78 C75 H39 102.62526640438 yes
C80 C79 H48 111.1875142026 yes
C76 C75 H39 102.58480678625 yes
C76 C77 H31 109.3934295849 yes
C76 C77 H32 109.49810510341 yes
C76 C77 H33 109.40567780452 yes
C92 C93 H83 119.98648982439 yes
C77 C76 H34 109.6512566921 yes
C77 C76 H35 109.57531024748 yes
C64 C65 H40 107.46432495014 yes
C79 C80 H42 109.39434269409 yes
C79 C80 H43 109.46494901477 yes
C79 C80 H44 109.44036910689 yes
C79 C81 H45 109.3755073402 yes
C79 C81 H46 109.49733959301 yes
C79 C81 H47 109.51040815909 yes
C81 C79 H48 111.01901218013 yes
C62 C63 H49 111.70(11) yes
C61 C82 H51 115(2) yes
C61 C82 H52 107(3) yes
C61 C82 H53 116(3) yes
C82 C61 H54 101(4) yes
C60 C61 H54 105(4) yes
C59 C83 H65 103(3) yes
C59 C83 H66 107(2) yes
C83 C84 H63 109(3) yes
C83 C84 H64 111(3) yes
C83 C59 H67 113(2) yes
C94 C93 H83 120.07048193907 yes
C94 C95 H81 119.7894374448 yes
C58 C59 H67 96(2) yes
C57 C87 H70 110(3) yes
C57 C87 H71 111.2(17) yes
C87 C57 H72 106(2) yes
C56 C57 H72 108(2) yes
C55 C88 H76 109.21(9) yes
C55 C88 H77 109.07(11) yes
C88 C55 H78 109(2) yes
C89 C88 H76 109.23480824484 yes
C89 C88 H77 109.15644603281 yes
C54 C55 H78 106(2) yes
C53 C90 H85 103(3) yes
C53 C90 H86 107(3) yes
C90 C53 H87 108(2) yes
C91 C92 H84 120.07(12) yes
C91 C90 H85 118(3) yes
C91 C90 H86 113(3) yes
C91 C96 H80 119.96(11) yes
C134 C133 H198 119.72495781381 yes
C93 C92 H84 120.02597307592 yes
C93 C94 H82 120.34013330395 yes
C136 C137 H195 120.20104458423 yes
C95 C94 H82 120.36325254332 yes
C95 C96 H80 119.44713895577 yes
C110 C109 H129 104(2) yes
C96 C95 H81 119.91502431915 yes
C52 C53 H87 107.5(19) yes
C51 C97 H91 115(2) yes
C51 C97 H92 111(2) yes
C97 C51 H93 108(2) yes
C98 C97 H91 104(2) yes
C98 C97 H92 107(3) yes
C50 C51 H93 106(2) yes
C49 C99 H101 111(3) yes
C99 C49 H102 113(2) yes
C99 C100 H95 114(3) yes
C99 C100 H96 116(3) yes
C99 C100 H97 121(3) yes
C99 C101 H98 107(3) yes
C99 C101 H99 113(2) yes
C99 C101 H100 111(4) yes
C100 C99 H101 110(3) yes
C101 C99 H101 105(3) yes
C48 C49 H102 103(2) yes
C47 C102 H106 117(3) yes
C47 C102 H107 105(3) yes
C102 C47 H108 112(2) yes
C46 C47 H108 108(2) yes
C45 C104 H119 105(2) yes
C45 C104 H120 108(3) yes
C104 C45 H121 110(2) yes
C104 C105 H117 111(2) yes
C104 C105 H118 112(2) yes
C105 C104 H119 107(2) yes
C105 C104 H120 116(3) yes
C105 C106 H115 108(2) yes
C105 C106 H116 111(2) yes
C106 C105 H117 105(2) yes
C106 C105 H118 107(2) yes
C44 C45 H121 105(2) yes
C43 C108 H130 108(2) yes
C43 C108 H131 111(4) yes
C108 C43 H132 113(2) yes
C108 C109 H129 109(2) yes
C109 C110 H123 109.9(3) yes
C109 C110 H124 108.9(4) yes
C109 C110 H125 108.6(3) yes
C109 C108 H130 106(2) yes
C109 C108 H131 114(4) yes
C109 C111 H126 110.0(3) yes
C109 C111 H127 110.5(4) yes
C109 C111 H128 109.2(3) yes
C111 C109 H129 112(2) yes
C42 C43 H132 105(2) yes
C112 C113 H135 110.77508860106 yes
C112 C113 H136 110.98093108061 yes
C113 C112 H137 111.11638895328 yes
C113 C112 H138 111.1141408739 yes
C113 C114 H133 110.77843977961 yes
C113 C114 H134 110.62662514898 yes
C114 C113 H135 110.93033364756 yes
C114 C113 H136 110.91659988834 yes
C114 C41 H139 105(2) yes
C41 C114 H133 111.01(9) yes
C41 C114 H134 110.53(9) yes
C40 C41 H139 110(2) yes
C38 C39 H141 107(4) yes
C38 C39 H142 108(3) yes
C37 C115 H148 108(2) yes
C115 C37 H149 113(2) yes
C115 C116 H145 110(3) yes
C115 C116 H146 102(3) yes
C115 C116 H147 108(3) yes
C116 C115 H148 107(2) yes
C36 C37 H149 111(2) yes
C117 C118 H152 110.91180894793 yes
C117 C118 H153 110.98881462008 yes
C118 C117 H154 111.17543786643 yes
C118 C117 H155 111.19654912107 yes
C118 C119 H150 111.55670511731 yes
C118 C119 H151 111.52425295691 yes
C119 C118 H152 110.97765981297 yes
C119 C118 H153 110.9706622199 yes
C119 C35 H156 109.97240457233 yes
C35 C119 H150 111.49911013693 yes
C35 C119 H151 111.55259751449 yes
C34 C35 H156 110.03441426035 yes
C33 C120 H160 109(3) yes
C33 C120 H161 108(3) yes
C120 C33 H162 121(3) yes
C120 C121 H158 108.65(10) yes
C120 C121 H159 108.47(10) yes
C121 C120 H160 103(3) yes
C121 C120 H161 113(3) yes
C122 C121 H158 108.83005593588 yes
C122 C121 H159 108.86940358829 yes
C32 C33 H162 100(3) yes
C31 C123 H164 109.2(3) yes
C31 C123 H165 109.9(2) yes
C31 C123 H166 108.4(2) yes
C123 C31 H167 100(2) yes
C30 C31 H167 111(2) yes
C29 C124 H176 108.89(9) yes
C29 C124 H177 109.27(8) yes
C124 C29 H178 111.4(19) yes
C124 C125 H175 107.86364385944 yes
C125 C124 H176 109.03003334235 yes
C125 C124 H177 109.01488166084 yes
C125 C126 H169 109.44012324197 yes
C125 C126 H170 109.42466452499 yes
C125 C126 H171 109.46224730873 yes
C125 C127 H172 109.35674939021 yes
C125 C127 H173 109.40550501327 yes
C125 C127 H174 109.38910494887 yes
C126 C125 H175 107.77901933362 yes
C127 C125 H175 107.75042734481 yes
C28 C29 H178 109.6(18) yes
C27 C103 H104 110(2) yes
C27 C103 H105 108(2) yes
C103 C27 H180 114(3) yes
C26 C27 H180 100(3) yes
C25 C128 H182 118(3) yes
C25 C128 H183 119(2) yes
C25 C128 H184 109(4) yes
C128 C25 H185 107.8(18) yes
C24 C25 H185 109.8(17) yes
C23 C129 H191 99(4) yes
C129 C23 H192 110(4) yes
C129 C130 H188 109.4(3) yes
C129 C130 H189 109.1(3) yes
C129 C130 H190 109.5(3) yes
C130 C129 H191 106(4) yes
C22 C23 H192 104(4) yes
C21 C131 H199 111(3) yes
C21 C131 H200 104(4) yes
C131 C21 H201 107.31(14) yes
C132 C131 H199 98(3) yes
C132 C131 H200 107(4) yes
C132 C133 H198 119.97368543191 yes
C132 C137 H195 120.15813430749 yes
C133 C134 H197 121.47785881933 yes
C135 C134 H197 121.46005570512 yes
C135 C136 H196 120.56879471285 yes
C137 C136 H196 120.46854364697 yes
C20 C21 H201 107.75(9) yes
C19 C138 H207 101(3) yes
C138 C19 H208 105(2) yes
C138 C139 H204 111.3(5) yes
C138 C139 H205 108.9(3) yes
C138 C139 H206 108.6(4) yes
C139 C138 H207 111(3) yes
C18 C19 H208 111.3(19) yes
C16 C17 H210 112(3) yes
C16 C17 H211 106(5) yes
C15 C14 H307 113(2) yes
C15 C14 H308 106(3) yes
C14 C15 H306 110(3) yes
C140 C15 H306 109(3) yes
C141 C199 H303 107(2) yes
C199 C141 H304 113(2) yes
C199 C202 H300 106(2) yes
C199 C202 H301 106(2) yes
C199 C202 H302 108(4) yes
C199 C200 H298 102(2) yes
C199 C200 H299 106(3) yes
C202 C199 H303 107(2) yes
C200 C199 H303 109(2) yes
C200 C201 H295 108(4) yes
C200 C201 H296 109.1(4) yes
C200 C201 H297 100(3) yes
C201 C200 H298 115.0(18) yes
C201 C200 H299 118(3) yes
C142 C141 H304 102(2) yes
C143 C195 H292 108.47(13) yes
C195 C143 H293 113(2) yes
C195 C198 H289 109.57866411288 yes
C195 C198 H290 109.44957791901 yes
C195 C198 H291 109.36333365504 yes
C195 C196 H287 109.65878397312 yes
C195 C196 H288 109.65733815244 yes
C198 C195 H292 108.07467412217 yes
C196 C195 H292 107.94392189478 yes
C196 C197 H284 109.47243922674 yes
C196 C197 H285 109.52170626915 yes
C196 C197 H286 109.43275171794 yes
C197 C196 H287 109.56104267058 yes
C197 C196 H288 109.41277641548 yes
C144 C143 H293 105(3) yes
C145 C191 H281 119(4) yes
C191 C145 H282 107(3) yes
C191 C194 H278 111.5(6) yes
C191 C194 H279 109.2(6) yes
C191 C194 H280 108.2(6) yes
C191 C192 H276 109.3(5) yes
C191 C192 H277 109.2(4) yes
C194 C191 H281 99(4) yes
C192 C191 H281 105(5) yes
C192 C193 H273 109.3(6) yes
C192 C193 H274 109.0(7) yes
C192 C193 H275 107.8(5) yes
C193 C192 H276 107.6(4) yes
C193 C192 H277 108.8(5) yes
C146 C145 H282 116(3) yes
C190 C189 H268 111.4(2) yes
C190 C189 H269 110.6(2) yes
C189 C190 H266 114(4) yes
C189 C190 H267 126(3) yes
C189 C188 H270 110.72461833469 yes
C189 C188 H271 110.64598597363 yes
C188 C189 H268 110.63673914431 yes
C188 C189 H269 110.60396745066 yes
C188 C147 H272 111(3) yes
C147 C188 H270 110.57(15) yes
C147 C188 H271 110.35(16) yes
C148 C147 H272 108(3) yes
C150 C149 H263 112(4) yes
C150 C149 H264 95(6) yes
C151 C187 H258 110.7(7) yes
C151 C187 H259 109.0(6) yes
C151 C187 H260 110.4(6) yes
C187 C151 H261 108.8(6) yes
C152 C151 H261 107.1(4) yes
C153 C185 H255 108.6(3) yes
C185 C153 H256 108(9) yes
C185 C186 H252 109.50212848018 yes
C185 C186 H253 109.49504442192 yes
C185 C186 H254 109.49334319543 yes
C186 C185 H255 109.00880269655 yes
C154 C153 H256 101(9) yes
C155 C156 H213 109(3) yes
C155 C156 H214 107(3) yes
C156 C155 H249 103(3) yes
C157 C155 H249 109(3) yes
C184 C183 H244 108.8(8) yes
C184 C183 H245 109.3(7) yes
C183 C184 H242 108(3) yes
C183 C184 H243 124(5) yes
C183 C182 H246 108.6(6) yes
C183 C182 H247 113.6(7) yes
C182 C183 H244 111.3(7) yes
C182 C183 H245 114.4(9) yes
C182 C158 H248 119(3) yes
C158 C182 H246 109.0(7) yes
C158 C182 H247 113.3(6) yes
C159 C158 H248 107(3) yes
C161 C160 H239 98(4) yes
C161 C160 H240 102(5) yes
C162 C180 H235 108.30(15) yes
C162 C180 H236 108.15(12) yes
C180 C162 H237 102(2) yes
C181 C180 H235 108.32398239802 yes
C181 C180 H236 108.26873684743 yes
C163 C162 H237 107(2) yes
C164 C173 H231 114(3) yes
C164 C173 H232 112(4) yes
C173 C164 H233 115(2) yes
C174 C173 H231 112(4) yes
C174 C173 H232 108(4) yes
C174 C175 H230 111(3) yes
C174 C179 H227 116(3) yes
C175 C176 H229 111(3) yes
C176 C175 H230 128(3) yes
C177 C176 H229 128(3) yes
C177 C178 H228 119(3) yes
C178 C179 H227 121(3) yes
C179 C178 H228 122(3) yes
C165 C164 H233 104(2) yes
C166 C172 H221 101(4) yes
C166 C172 H222 117(3) yes
C166 C172 H223 105(3) yes
C172 C166 H224 115(3) yes
C167 C166 H224 107(3) yes
C168 C170 H217 108.84(11) yes
C168 C170 H218 109.36(11) yes
C170 C168 H219 120(4) yes
C171 C170 H217 109.09659829101 yes
C171 C170 H218 109.18939546093 yes
C169 C168 H219 97(4) yes
H1 N3 H2 107.96184133601 yes
H1 N3 H3 109.88404677115 yes
H2 N3 H3 108.41670867742 yes
H110 N39 H111 123(4) yes
H56 N34 H57 119.99488149121 yes
H112 N40 H113 118(4) yes
H58 N35 H59 120.04816108052 yes
H89 N37 H90 116(8) yes
H74 N36 H75 120.15001991616 yes
H215 N55 H216 119.99392824253 yes
H12 C10 H13 109.4048081214 yes
H12 C10 H14 109.38359798841 yes
H13 C10 H14 109.51781915717 yes
H5 C8 H6 109.26256800689 yes
H5 C8 H7 109.54337531673 yes
H6 C8 H7 109.51177657408 yes
H314 C1 H315 118(4) yes
H309 C13 H310 105(3) yes
H61 C85 H62 108.18299514754 yes
H22 C71 H23 108(4) yes
H63 C84 H64 111(5) yes
H20 C72 H21 104(6) yes
H18 C73 H19 108.3(2) yes
H27 C74 H28 116(3) yes
H36 C78 H37 109.28816925635 yes
H36 C78 H38 109.49904610705 yes
H37 C78 H38 109.39155185377 yes
H42 C80 H43 109.48000776437 yes
H42 C80 H44 109.56153773236 yes
H43 C80 H44 109.4860456396 yes
H34 C76 H35 108.13828686012 yes
H31 C77 H32 109.51733618909 yes
H31 C77 H33 109.53910335779 yes
H32 C77 H33 109.47359967389 yes
H45 C81 H46 109.34976663681 yes
H45 C81 H47 109.40902273137 yes
H46 C81 H47 109.6847141966 yes
H51 C82 H52 114(3) yes
H51 C82 H53 100(3) yes
H52 C82 H53 106(4) yes
H65 C83 H66 106(3) yes
H70 C87 H71 103(3) yes
H76 C88 H77 107.87233113134 yes
H85 C90 H86 103(3) yes
H123 C110 H124 110.4(4) yes
H123 C110 H125 110.2(4) yes
H124 C110 H125 108.7(4) yes
H91 C97 H92 108(3) yes
H95 C100 H96 110(4) yes
H95 C100 H97 97(4) yes
H96 C100 H97 97(4) yes
H98 C101 H99 121(4) yes
H98 C101 H100 95(4) yes
H99 C101 H100 107(4) yes
H106 C102 H107 106(4) yes
H119 C104 H120 109(3) yes
H117 C105 H118 108(3) yes
H115 C106 H116 113(3) yes
H130 C108 H131 100(5) yes
H126 C111 H127 110.0(4) yes
H126 C111 H128 108.2(4) yes
H127 C111 H128 108.9(4) yes
H137 C112 H138 108.95408154625 yes
H135 C113 H136 108.99859576954 yes
H133 C114 H134 108.81722081396 yes
H141 C39 H142 101(5) yes
H145 C116 H146 87(4) yes
H145 C116 H147 126(4) yes
H146 C116 H147 121(4) yes
H154 C117 H155 109.21191171385 yes
H152 C118 H153 109.02728235537 yes
H150 C119 H151 109.34440875688 yes
H160 C120 H161 110(4) yes
H158 C121 H159 107.56542788367 yes
H164 C123 H165 110.5(3) yes
H164 C123 H166 108.8(3) yes
H165 C123 H166 110.1(3) yes
H176 C124 H177 107.87825876788 yes
H169 C126 H170 109.40649666404 yes
H169 C126 H171 109.4482679993 yes
H170 C126 H171 109.64535965014 yes
H172 C127 H173 109.62176960569 yes
H172 C127 H174 109.54885836392 yes
H173 C127 H174 109.50490564229 yes
H104 C103 H105 115(3) yes
H182 C128 H183 101(4) yes
H182 C128 H184 109(4) yes
H183 C128 H184 99(4) yes
H188 C130 H189 108.8(3) yes
H188 C130 H190 110.3(3) yes
H189 C130 H190 109.8(3) yes
H199 C131 H200 120(5) yes
H204 C139 H205 110.7(5) yes
H204 C139 H206 110.0(4) yes
H205 C139 H206 107.2(5) yes
H210 C17 H211 99(5) yes
H307 C14 H308 108(4) yes
H300 C202 H301 107(3) yes
H300 C202 H302 114(5) yes
H301 C202 H302 116(4) yes
H298 C200 H299 98(3) yes
H295 C201 H296 116(4) yes
H295 C201 H297 111(6) yes
H296 C201 H297 112(4) yes
H289 C198 H290 109.5048921012 yes
H289 C198 H291 109.50538508392 yes
H290 C198 H291 109.42526973147 yes
H287 C196 H288 108.00304666694 yes
H284 C197 H285 109.54015805286 yes
H284 C197 H286 109.3179227658 yes
H285 C197 H286 109.54210383159 yes
H278 C194 H279 111.1(7) yes
H278 C194 H280 109.7(7) yes
H279 C194 H280 106.8(8) yes
H276 C192 H277 108.9(6) yes
H273 C193 H274 111.4(7) yes
H273 C193 H275 110.1(9) yes
H274 C193 H275 109.1(8) yes
H266 C190 H267 103(5) yes
H268 C189 H269 108.63853134839 yes
H270 C188 H271 108.80992551426 yes
H263 C149 H264 117(7) yes
H258 C187 H259 109.2(7) yes
H258 C187 H260 109.8(8) yes
H259 C187 H260 107.7(7) yes
H252 C186 H253 109.31449256195 yes
H252 C186 H254 109.50655842139 yes
H253 C186 H254 109.51564931756 yes
H213 C156 H214 109(4) yes
H242 C184 H243 111(5) yes
H244 C183 H245 110.5(6) yes
H246 C182 H247 108.4(6) yes
H239 C160 H240 109(6) yes
H235 C180 H236 107.41356263912 yes
H231 C173 H232 97(5) yes
H221 C172 H222 107(5) yes
H221 C172 H223 116(6) yes
H222 C172 H223 110(5) yes
H217 C170 H218 107.91773525096 yes

loop_
_geom_bond_atom_site_label_1
_geom_bond_atom_site_label_2
_geom_bond_distance
_geom_bond_publ_flag
S3 S4 2.0464(10) yes
S2 S1 2.0367(17) yes
S5 S6 2.0335(11) yes
S3 C13 1.827(2) yes
S2 C1 1.801(3) yes
S5 C102 1.811(3) yes
S6 C103 1.826(3) yes
S4 C14 1.834(3) yes
S1 C156 1.832(4) yes
O2 C5 1.215(5) yes
O4 C9 1.3257 yes
O3 C7 1.413(4) yes
O5 C11 1.210(4) yes
O1 C3 1.241(4) yes
O33 C70 1.219(3) yes
O32 C68 1.245(3) yes
O35 C87 1.429(4) yes
O34 C74 1.432(3) yes
O31 C66 1.230(3) yes
O30 C64 1.24173 yes
O29 C62 1.230(3) yes
O28 C60 1.234(3) yes
O27 C58 1.227(3) yes
O26 C56 1.228(3) yes
O37 C98 1.236(4) yes
O36 C89 1.31378 yes
O25 C54 1.257(3) yes
O24 C52 1.217(3) yes
O23 C50 1.233(3) yes
O22 C48 1.235(3) yes
O21 C46 1.230(3) yes
O20 C44 1.219(3) yes
O19 C42 1.246(3) yes
O18 C40 1.230(3) yes
O17 C38 1.234(3) yes
O38 C115 1.444(3) yes
O16 C36 1.239(3) yes
O15 C34 1.23444 yes
O39 C122 1.24578 yes
O40 C122 1.24108 yes
O14 C32 1.241(3) yes
O13 C30 1.229(3) yes
O12 C28 1.239(3) yes
O11 C26 1.239(3) yes
O10 C24 1.232(3) yes
O41 C129 1.429(3) yes
O9 C22 1.247(3) yes
O61 C177 1.355(4) yes
O42 C135 1.37196 yes
O8 C20 1.233(3) yes
O43 C138 1.432(4) yes
O7 C18 1.242(4) yes
O6 C16 1.235(4) yes
O44 C140 1.227(4) yes
O45 C142 1.239(4) yes
O46 C144 1.234(5) yes
O47 C146 1.203(5) yes
O48 C148 1.239(7) yes
O49 C150 1.224(6) yes
O50 C152 1.236(8) yes
O64 C185 1.43939 yes
O51 C154 1.188(8) yes
O52 C157 1.218(5) yes
O53 C159 1.229(5) yes
O54 C161 1.209(7) yes
O62 C181 1.29475 yes
O63 C181 1.2646 yes
O55 C163 1.214(4) yes
O56 C165 1.233(3) yes
O57 C167 1.240(4) yes
O60 C171 1.20919 yes
O58 C169 1.226(4) yes
O59 C169 1.249(4) yes
O4 H11 0.959464 yes
O3 H4 0.948(6) yes
O35 H69 0.81(5) yes
O34 H26 0.9664(19) yes
O38 H144 0.98(4) yes
O41 H187 0.89(6) yes
O61 H226 0.94(4) yes
O42 H194 0.967626 yes
O43 H203 0.964(2) yes
O64 H251 0.820013 yes
N3 C6 1.507(5) yes
N1 C3 1.345(3) yes
N1 C2 1.455(3) yes
N2 C5 1.333(5) yes
N2 C4 1.469(3) yes
N4 C11 1.333(3) yes
N4 C12 1.463(3) yes
N32 C70 1.353(3) yes
N32 C71 1.471(3) yes
N32 C69 1.470(3) yes
N31 C68 1.338(3) yes
N31 C67 1.455(3) yes
N30 C66 1.327(4) yes
N30 C65 1.466(2) yes
N29 C64 1.3337299 yes
N29 C63 1.4756605 yes
N28 C62 1.334(4) yes
N28 C61 1.440(4) yes
N27 C60 1.331(4) yes
N27 C59 1.466(3) yes
N38 C106 1.468(3) yes
N38 C107 1.331(3) yes
N33 C85 1.4580016 yes
N33 C86 1.3469471 yes
N39 C107 1.327(4) yes
N34 C86 1.3251935 yes
N40 C107 1.328(4) yes
N35 C86 1.3435883 yes
N26 C58 1.341(3) yes
N26 C57 1.453(3) yes
N25 C56 1.339(3) yes
N25 C55 1.454(3) yes
N37 C98 1.336(4) yes
N36 C89 1.2935156 yes
N24 C54 1.331(4) yes
N24 C53 1.470(3) yes
N23 C52 1.347(3) yes
N23 C51 1.454(3) yes
N22 C50 1.333(3) yes
N22 C49 1.466(3) yes
N21 C48 1.356(3) yes
N21 C47 1.463(3) yes
N20 C46 1.339(3) yes
N20 C45 1.450(3) yes
N19 C44 1.343(3) yes
N19 C43 1.455(3) yes
N18 C42 1.343(3) yes
N18 C112 1.488(2) yes
N18 C41 1.466(3) yes
N17 C40 1.337(4) yes
N17 C39 1.447(3) yes
N16 C38 1.325(3) yes
N16 C37 1.451(3) yes
N15 C36 1.332(3) yes
N15 C117 1.531(2) yes
N15 C35 1.468(2) yes
N14 C34 1.347(2) yes
N14 C33 1.447(3) yes
N13 C32 1.341(3) yes
N13 C31 1.456(3) yes
N12 C30 1.340(3) yes
N12 C29 1.467(3) yes
N11 C28 1.353(3) yes
N11 C27 1.449(3) yes
N10 C26 1.320(3) yes
N10 C25 1.484(3) yes
N9 C24 1.345(3) yes
N9 C23 1.468(3) yes
N8 C22 1.316(4) yes
N8 C21 1.460(2) yes
N7 C20 1.332(3) yes
N7 C19 1.462(3) yes
N6 C18 1.321(5) yes
N6 C17 1.453(4) yes
N5 C16 1.333(3) yes
N5 C15 1.448(3) yes
N41 C140 1.332(4) yes
N41 C141 1.452(3) yes
N42 C142 1.331(4) yes
N42 C143 1.478(4) yes
N43 C144 1.329(4) yes
N43 C145 1.470(5) yes
N44 C146 1.348(5) yes
N44 C190 1.463(7) yes
N44 C147 1.461(5) yes
N45 C148 1.322(7) yes
N45 C149 1.427(6) yes
N46 C150 1.330(6) yes
N46 C151 1.460(7) yes
N47 C152 1.347(9) yes
N47 C153 1.439(7) yes
N48 C154 1.330(6) yes
N48 C155 1.473(5) yes
N49 C157 1.320(6) yes
N49 C184 1.445(7) yes
N49 C158 1.501(7) yes
N50 C159 1.334(6) yes
N50 C160 1.485(9) yes
N51 C161 1.346(5) yes
N51 C162 1.439(5) yes
N52 C163 1.357(3) yes
N52 C164 1.442(3) yes
N53 C165 1.346(4) yes
N53 C166 1.447(4) yes
N54 C167 1.321(4) yes
N54 C168 1.451(4) yes
N55 C171 1.3085829 yes
N3 H1 1.01015516 yes
N3 H2 1.02579388 yes
N3 H3 1.00538994 yes
N1 H17 1.00(5) yes
N2 H10 0.98(6) yes
N4 H312 0.82(5) yes
N31 H25 0.94(5) yes
N30 H30 0.84(5) yes
N29 H41 1.01301581 yes
N28 H50 0.94(3) yes
N27 H55 1.08(4) yes
N38 H114 1.04(5) yes
N33 H60 1.00910635 yes
N39 H110 0.95(4) yes
N39 H111 0.94(4) yes
N34 H56 1.00975419 yes
N34 H57 1.00818345 yes
N40 H112 0.88(5) yes
N40 H113 0.98(3) yes
N35 H58 1.00833931 yes
N35 H59 1.00927035 yes
N26 H68 0.97(3) yes
N25 H73 0.87(4) yes
N37 H89 0.79(8) yes
N37 H90 0.87(8) yes
N36 H74 1.00955929 yes
N36 H75 1.00828212 yes
N24 H79 0.78(5) yes
N23 H88 0.93(3) yes
N22 H94 0.94(4) yes
N21 H103 0.94(4) yes
N20 H109 0.87(4) yes
N19 H122 0.84(4) yes
N17 H140 0.85(4) yes
N16 H143 0.94(5) yes
N14 H157 1.02(3) yes
N13 H163 1.02(4) yes
N12 H168 0.93(7) yes
N11 H179 0.98(6) yes
N10 H181 0.95(3) yes
N9 H186 0.83(6) yes
N8 H193 0.82(5) yes
N7 H202 0.95(5) yes
N6 H209 1.07(6) yes
N5 H212 0.87(4) yes
N41 H305 0.94(4) yes
N42 H294 1.01(4) yes
N43 H283 0.98(5) yes
N45 H265 1.013(5) yes
N46 H262 1.00(6) yes
N47 H257 1.024(4) yes
N48 H250 0.89(9) yes
N50 H241 1.15(8) yes
N51 H238 0.88(5) yes
N52 H234 0.86(5) yes
N53 H225 0.94(4) yes
N54 H220 1.00(6) yes
N55 H215 1.00976616 yes
N55 H216 1.00843591 yes
C5 C6 1.511(5) yes
C4 C9 1.529072903 yes
C4 C3 1.520(3) yes
C6 C7 1.477(5) yes
C9 C10 1.507635174 yes
C7 C8 1.530453328 yes
C11 C2 1.531(3) yes
C2 C1 1.549(4) yes
C12 C13 1.539(3) yes
C12 C70 1.527(3) yes
C85 C84 1.519(3) yes
C71 C72 1.526(3) yes
C84 C83 1.542(4) yes
C72 C73 1.522(4) yes
C73 C69 1.526(4) yes
C69 C68 1.524(4) yes
C67 C74 1.529(3) yes
C67 C66 1.526(3) yes
C65 C75 1.529570373 yes
C65 C64 1.513432231 yes
C75 C78 1.604367194 yes
C75 C76 1.353300699 yes
C80 C79 1.51483625 yes
C76 C77 1.414448918 yes
C92 C91 1.372(3) yes
C92 C93 1.399843367 yes
C63 C62 1.523(3) yes
C79 C81 1.574379724 yes
C61 C82 1.524(4) yes
C61 C60 1.538(3) yes
C59 C83 1.538(3) yes
C59 C58 1.536(3) yes
C94 C93 1.400442245 yes
C94 C95 1.39766443 yes
C57 C87 1.508(4) yes
C57 C56 1.547(4) yes
C55 C88 1.507(3) yes
C55 C54 1.528(3) yes
C88 C89 1.534811172 yes
C53 C90 1.527(4) yes
C53 C52 1.545(3) yes
C90 C91 1.534(4) yes
C91 C96 1.406(3) yes
C134 C133 1.453208498 yes
C134 C135 1.482443769 yes
C136 C135 1.346987079 yes
C136 C137 1.364492173 yes
C95 C96 1.362368699 yes
C110 C109 1.518(5) yes
C51 C97 1.527(4) yes
C51 C50 1.545(3) yes
C97 C98 1.525(4) yes
C49 C99 1.536(3) yes
C49 C48 1.538(3) yes
C99 C100 1.524(4) yes
C99 C101 1.521(4) yes
C47 C102 1.535(3) yes
C47 C46 1.543(3) yes
C45 C104 1.539(3) yes
C45 C44 1.542(3) yes
C104 C105 1.537(4) yes
C105 C106 1.517(3) yes
C43 C108 1.547(3) yes
C43 C42 1.516(3) yes
C108 C109 1.533(4) yes
C109 C111 1.511(4) yes
C112 C113 1.50833545 yes
C113 C114 1.51618955 yes
C114 C41 1.536(3) yes
C41 C40 1.526(4) yes
C39 C38 1.523(4) yes
C37 C115 1.534(3) yes
C37 C36 1.534(3) yes
C115 C116 1.506(3) yes
C117 C118 1.53004725 yes
C118 C119 1.63175135 yes
C119 C35 1.53457942 yes
C35 C34 1.5233197 yes
C33 C120 1.536(4) yes
C33 C32 1.508(3) yes
C120 C121 1.528(3) yes
C121 C122 1.52183714 yes
C31 C123 1.520(3) yes
C31 C30 1.532(3) yes
C29 C124 1.544(2) yes
C29 C28 1.517(3) yes
C124 C125 1.5354666 yes
C125 C126 1.47847708 yes
C125 C127 1.53552127 yes
C27 C103 1.529(3) yes
C27 C26 1.540(3) yes
C25 C128 1.526(4) yes
C25 C24 1.533(3) yes
C23 C129 1.523(4) yes
C23 C22 1.525(4) yes
C129 C130 1.523(4) yes
C21 C131 1.491(3) yes
C21 C20 1.545(2) yes
C131 C132 1.541(3) yes
C132 C133 1.30761271 yes
C132 C137 1.55793257 yes
C19 C138 1.522(4) yes
C19 C18 1.549(5) yes
C138 C139 1.514(7) yes
C17 C16 1.511(4) yes
C15 C14 1.531(3) yes
C15 C140 1.550(4) yes
C141 C199 1.534(4) yes
C141 C142 1.523(4) yes
C199 C202 1.542(5) yes
C199 C200 1.558(5) yes
C200 C201 1.509(5) yes
C143 C195 1.540(3) yes
C143 C144 1.530(5) yes
C195 C198 1.54192285 yes
C195 C196 1.51071535 yes
C196 C197 1.54378219 yes
C145 C191 1.539(5) yes
C145 C146 1.541(5) yes
C191 C194 1.533(7) yes
C191 C192 1.522(8) yes
C192 C193 1.552(7) yes
C190 C189 1.538(5) yes
C189 C188 1.44322007 yes
C188 C147 1.542(5) yes
C147 C148 1.504(6) yes
C149 C150 1.532(8) yes
C151 C187 1.467(9) yes
C151 C152 1.554(8) yes
C153 C185 1.575(7) yes
C153 C154 1.517(8) yes
C185 C186 1.4743581 yes
C155 C156 1.501(6) yes
C155 C157 1.544(7) yes
C184 C183 1.581(10) yes
C183 C182 1.505(12) yes
C182 C158 1.523(9) yes
C158 C159 1.522(8) yes
C160 C161 1.524(8) yes
C162 C180 1.509(3) yes
C162 C163 1.559(4) yes
C180 C181 1.49214074 yes
C164 C173 1.538(4) yes
C164 C165 1.540(4) yes
C173 C174 1.494(4) yes
C174 C175 1.409(4) yes
C174 C179 1.377(4) yes
C175 C176 1.377(5) yes
C176 C177 1.401(4) yes
C177 C178 1.406(4) yes
C178 C179 1.390(5) yes
C166 C172 1.524(5) yes
C166 C167 1.536(4) yes
C168 C170 1.546(3) yes
C168 C169 1.533(5) yes
C170 C171 1.518159 yes
C4 H16 1.05(5) yes
C6 H9 0.95(6) yes
C9 H15 0.9807410212 yes
C7 H8 0.980262113 yes
C10 H12 0.9593399241 yes
C10 H13 0.9596307412 yes
C10 H14 0.9611584372 yes
C8 H5 0.959313581 yes
C8 H6 0.9609087149 yes
C8 H7 0.95979895 yes
C2 H313 0.93(5) yes
C1 H314 0.95(4) yes
C1 H315 0.96(5) yes
C12 H311 0.86(5) yes
C13 H309 0.975(2) yes
C13 H310 0.99(5) yes
C85 H61 0.9715058004 yes
C85 H62 0.9705642405 yes
C71 H22 0.89(3) yes
C71 H23 1.03(6) yes
C84 H63 0.94(5) yes
C84 H64 0.89(6) yes
C72 H20 1.00(8) yes
C72 H21 0.89(7) yes
C73 H18 0.970(3) yes
C73 H19 0.977(3) yes
C69 H24 1.01(5) yes
C67 H29 1.00(3) yes
C74 H27 0.93(3) yes
C74 H28 0.82(5) yes
C65 H40 0.9814156334 yes
C75 H39 0.9809063758 yes
C78 H36 0.9606489774 yes
C78 H37 0.9612641745 yes
C78 H38 0.9594864254 yes
C80 H42 0.9598276862 yes
C80 H43 0.9592224824 yes
C80 H44 0.959099823 yes
C76 H34 0.9709377745 yes
C76 H35 0.9702305731 yes
C92 H84 0.9310091582 yes
C77 H31 0.959391291 yes
C77 H32 0.9606529986 yes
C77 H33 0.9598932829 yes
C63 H49 0.9801960959 yes
C79 H48 0.9800186496 yes
C81 H45 0.9591177945 yes
C81 H46 0.9588514638 yes
C81 H47 0.959228411 yes
C61 H54 0.87(7) yes
C82 H51 1.13(4) yes
C82 H52 0.98(5) yes
C82 H53 0.89(5) yes
C59 H67 1.03(4) yes
C83 H65 0.87(4) yes
C83 H66 1.00(4) yes
C94 H82 0.9293283882 yes
C57 H72 0.99(4) yes
C87 H70 0.90(4) yes
C87 H71 1.09(3) yes
C55 H78 0.89(4) yes
C88 H76 0.9695331456 yes
C88 H77 0.969815341 yes
C53 H87 0.97(4) yes
C90 H85 1.03(4) yes
C90 H86 0.92(4) yes
C134 H197 0.9302646067 yes
C93 H83 0.9296861413 yes
C136 H196 0.9313085873 yes
C95 H81 0.9307026885 yes
C110 H123 0.947(4) yes
C110 H124 0.960(4) yes
C110 H125 0.966(4) yes
C96 H80 0.9290207695 yes
C51 H93 0.99(4) yes
C97 H91 1.03(4) yes
C97 H92 0.94(4) yes
C49 H102 0.98(4) yes
C99 H101 0.99(4) yes
C100 H95 0.96(5) yes
C100 H96 0.82(4) yes
C100 H97 1.14(6) yes
C101 H98 1.08(5) yes
C101 H99 0.98(3) yes
C101 H100 0.95(6) yes
C47 H108 0.89(4) yes
C102 H106 0.91(5) yes
C102 H107 1.01(4) yes
C45 H121 1.04(4) yes
C104 H119 0.95(4) yes
C104 H120 1.02(4) yes
C105 H117 0.94(3) yes
C105 H118 1.05(5) yes
C106 H115 0.91(3) yes
C106 H116 0.84(4) yes
C43 H132 0.96(4) yes
C108 H130 0.94(4) yes
C108 H131 0.94(7) yes
C109 H129 0.97(4) yes
C111 H126 0.962(5) yes
C111 H127 0.952(3) yes
C111 H128 0.972(4) yes
C112 H137 0.969401417 yes
C112 H138 0.970011172 yes
C113 H135 0.971687761 yes
C113 H136 0.970228534 yes
C114 H133 0.971391151 yes
C114 H134 0.970776226 yes
C41 H139 0.91(3) yes
C39 H141 0.78(5) yes
C39 H142 0.89(4) yes
C37 H149 1.03(4) yes
C115 H148 0.94(3) yes
C116 H145 0.99(5) yes
C116 H146 1.01(5) yes
C116 H147 1.02(5) yes
C117 H154 0.969806187 yes
C117 H155 0.969205516 yes
C118 H152 0.969520656 yes
C118 H153 0.970031188 yes
C119 H150 0.97202436 yes
C119 H151 0.969879806 yes
C35 H156 0.981439041 yes
C33 H162 0.94(5) yes
C120 H160 1.00(5) yes
C120 H161 0.98(4) yes
C121 H158 0.971214934 yes
C121 H159 0.971108071 yes
C31 H167 0.87(4) yes
C123 H164 0.958(3) yes
C123 H165 0.945(3) yes
C123 H166 0.967(3) yes
C29 H178 0.89(3) yes
C124 H176 0.971298859 yes
C124 H177 0.971761289 yes
C125 H175 0.978072943 yes
C126 H169 0.959602796 yes
C126 H170 0.960407871 yes
C126 H171 0.958271847 yes
C127 H172 0.960190961 yes
C127 H173 0.959184061 yes
C127 H174 0.960391521 yes
C27 H180 0.87(5) yes
C103 H104 0.88(4) yes
C103 H105 1.03(4) yes
C25 H185 0.88(3) yes
C128 H182 0.95(5) yes
C128 H183 0.85(3) yes
C128 H184 0.86(5) yes
C23 H192 0.87(5) yes
C129 H191 1.05(7) yes
C130 H188 0.960(3) yes
C130 H189 0.968(4) yes
C130 H190 0.949(3) yes
C21 H201 0.981724195 yes
C131 H199 0.96(5) yes
C131 H200 1.07(7) yes
C133 H198 0.931141382 yes
C137 H195 0.930203375 yes
C19 H208 0.96(4) yes
C138 H207 0.87(5) yes
C139 H204 0.936(4) yes
C139 H205 0.971(6) yes
C139 H206 0.976(4) yes
C17 H210 0.99(5) yes
C17 H211 1.13(9) yes
C15 H306 0.96(5) yes
C14 H307 1.01(4) yes
C14 H308 0.92(5) yes
C141 H304 0.98(4) yes
C199 H303 0.93(4) yes
C202 H300 1.10(5) yes
C202 H301 1.06(4) yes
C202 H302 0.91(7) yes
C200 H298 1.15(4) yes
C200 H299 0.94(4) yes
C201 H295 0.98(7) yes
C201 H296 0.976(5) yes
C201 H297 0.80(6) yes
C143 H293 1.03(5) yes
C195 H292 0.981281849 yes
C198 H289 0.961133629 yes
C198 H290 0.959471187 yes
C198 H291 0.959966724 yes
C196 H287 0.971385529 yes
C196 H288 0.970458872 yes
C197 H284 0.961136914 yes
C197 H285 0.959639719 yes
C197 H286 0.960712492 yes
C145 H282 0.94(6) yes
C191 H281 0.92(7) yes
C194 H278 0.932(10) yes
C194 H279 0.968(6) yes
C194 H280 0.982(8) yes
C192 H276 0.968(5) yes
C192 H277 0.959(6) yes
C193 H273 0.944(8) yes
C193 H274 0.955(11) yes
C193 H275 0.970(7) yes
C190 H266 0.89(6) yes
C190 H267 1.02(6) yes
C189 H268 0.970785918 yes
C189 H269 0.972315681 yes
C188 H270 0.969077174 yes
C188 H271 0.970333294 yes
C147 H272 1.02(5) yes
C149 H263 1.13(6) yes
C149 H264 1.07(11) yes
C151 H261 0.971(5) yes
C187 H258 0.948(8) yes
C187 H259 0.975(8) yes
C187 H260 0.968(7) yes
C153 H256 0.76(13) yes
C185 H255 0.980393061 yes
C186 H252 0.958254759 yes
C186 H253 0.961131903 yes
C186 H254 0.95865362 yes
C155 H249 0.96(5) yes
C156 H213 1.10(6) yes
C156 H214 1.00(5) yes
C184 H242 1.13(6) yes
C184 H243 0.90(8) yes
C183 H244 0.974(7) yes
C183 H245 0.949(7) yes
C182 H246 1.000(7) yes
C182 H247 0.949(7) yes
C158 H248 1.01(6) yes
C160 H239 1.09(6) yes
C160 H240 0.91(8) yes
C162 H237 1.06(4) yes
C180 H235 0.970905099 yes
C180 H236 0.970865527 yes
C164 H233 1.04(4) yes
C173 H231 0.82(5) yes
C173 H232 0.86(5) yes
C175 H230 0.90(5) yes
C176 H229 0.97(5) yes
C178 H228 0.91(5) yes
C179 H227 1.01(5) yes
C166 H224 1.09(6) yes
C172 H221 0.80(7) yes
C172 H222 1.11(5) yes
C172 H223 0.98(6) yes
C168 H219 1.27(10) yes
C170 H217 0.970028274 yes
C170 H218 0.969316232 yes

loop_
_platon_squeeze_void_nr
_platon_squeeze_void_average_x
_platon_squeeze_void_average_y
_platon_squeeze_void_average_z
_platon_squeeze_void_volume
_platon_squeeze_void_count_electrons
1 -0.064 0.281 0.435 5968 2452
2 0.007 0.099 0.921 53 12
3 0.763 0.178 0.758 22 6
4 0.993 0.599 0.079 52 12
5 0.237 0.678 0.242 22 6
